data_1569671
loop_
_publ_author_name
'Cao, Yaoyao'
'Xu, Ying'
'Shen, Honglei'
'Pan, Peiyao'
'Zou, Xuejuan'
'Kang, Xi'
'Zhu, Manzhou'

_publ_section_title
;
 Probing the surface-active sites of metal nanoclusters with atomic
 precision: a case study of Au<sub>5</sub>Ag<sub>11</sub>.
;
_journal_issue 33
_journal_name_full Nanoscale
_journal_page_first 13784
_journal_page_last 13789
_journal_paper_doi 10.1039/d3nr03288d
_journal_volume 15
_journal_year 2023
_chemical_formula_moiety 'C127.655 H110.725 Ag11 Au5 Cl5.345 O2 P4 S8'
_chemical_formula_sum 'C127.65 H110.72 Ag11 Au5 Cl5.35 O2 P4 S8'
_chemical_formula_weight 4417.98
_space_group_crystal_system triclinic
_space_group_IT_number 2
_space_group_name_Hall '-P 1'
_space_group_name_H-M_alt 'P -1'
_atom_sites_solution_hydrogens geom
_atom_sites_solution_primary dual
_audit_creation_date 2023-05-10
_audit_creation_method
;
Olex2 1.3
(compiled 2020.11.12 svn.r5f609507 for OlexSys, GUI svn.r6408)
;
_audit_update_record
;
2023-05-10 deposited with the CCDC.	2023-08-08 downloaded from the CCDC.
;
_cell_angle_alpha 87.071(9)
_cell_angle_beta 83.398(9)
_cell_angle_gamma 78.741(10)
_cell_formula_units_Z 2
_cell_length_a 15.839(2)
_cell_length_b 21.943(3)
_cell_length_c 23.474(2)
_cell_measurement_reflns_used 59041
_cell_measurement_temperature 120
_cell_measurement_theta_max 69.71
_cell_measurement_theta_min 4.81
_cell_volume 7945.0(17)
_computing_cell_refinement 'X-Area Recipe 1.33.0.0 (STOE, 2015)'
_computing_data_collection 'X-Area Pilatus3_SV 1.31.153.0 (STOE, 2018)'
_computing_data_reduction
;
X-Area Integrate 1.74.2.0 (STOE, 2018)
X-Area LANA 1.75.3.0 (STOE, 2018)
;
_computing_molecular_graphics 'Olex2 1.3 (Dolomanov et al., 2009)'
_computing_publication_material 'Olex2 1.3 (Dolomanov et al., 2009)'
_computing_structure_refinement 'SHELXL 2018/3 (Sheldrick, 2015)'
_computing_structure_solution 'SHELXT 2018/2 (Sheldrick, 2018)'
_diffrn_ambient_temperature 120
_diffrn_detector Pilatus300K
_diffrn_detector_area_resol_mean 5.81
_diffrn_detector_type 'DECTRIS PILATUS 300K'
_diffrn_measured_fraction_theta_full 0.974
_diffrn_measured_fraction_theta_max 0.974
_diffrn_measurement_details '2201 frames, detector distance = 60 mm'
_diffrn_measurement_device 'Eulerian 4-circle diffractometer'
_diffrn_measurement_device_type 'STOE STADIVARI'
_diffrn_measurement_method 'rotation method, \w scans'
_diffrn_radiation_collimation '1.2 mm, 0.6 diameter'
_diffrn_radiation_monochromator 'Graded multilayer mirror'
_diffrn_radiation_polarisn_norm 270
_diffrn_radiation_probe x-ray
_diffrn_radiation_type 'Cu K\a'
_diffrn_radiation_wavelength 1.54186
_diffrn_reflns_av_R_equivalents 0.0618
_diffrn_reflns_av_unetI/netI 0.0837
_diffrn_reflns_Laue_measured_fraction_full 0.974
_diffrn_reflns_Laue_measured_fraction_max 0.974
_diffrn_reflns_limit_h_max 18
_diffrn_reflns_limit_h_min -11
_diffrn_reflns_limit_k_max 25
_diffrn_reflns_limit_k_min -25
_diffrn_reflns_limit_l_max 27
_diffrn_reflns_limit_l_min -22
_diffrn_reflns_number 66857
_diffrn_reflns_point_group_measured_fraction_full 0.974
_diffrn_reflns_point_group_measured_fraction_max 0.974
_diffrn_reflns_theta_full 62.497
_diffrn_reflns_theta_max 62.497
_diffrn_reflns_theta_min 5.730
_diffrn_source 'GeniX 3D HF Cu'
_diffrn_source_current 0.600
_diffrn_source_power 0.030
_diffrn_source_voltage 50
_exptl_absorpt_coefficient_mu 21.536
_exptl_absorpt_correction_T_max 1.0000
_exptl_absorpt_correction_T_min 0.4354
_exptl_absorpt_correction_type multi-scan
_exptl_absorpt_process_details
;
STOE LANA, absorption correction by scaling of reflection intensities.
J. Koziskova, F. Hahn, J. Richter, J. Kozisek, "Comparison of different
absorption corrections on the model structure of tetrakis(\m~2~-acetato)-
diaqua-di-copper(II)", Acta Chimica Slovaca, vol. 9, no. 2, 2016, pp. 136 - 140.
;
_exptl_crystal_colour black
_exptl_crystal_colour_primary black
_exptl_crystal_density_diffrn 1.847
_exptl_crystal_density_method 'not measured'
_exptl_crystal_description block
_exptl_crystal_F_000 4167
_exptl_crystal_size_max 0.12
_exptl_crystal_size_mid 0.097
_exptl_crystal_size_min 0.07
_refine_diff_density_max 2.704
_refine_diff_density_min -2.709
_refine_diff_density_rms 0.230
_refine_ls_extinction_method none
_refine_ls_goodness_of_fit_ref 0.925
_refine_ls_hydrogen_treatment constr
_refine_ls_matrix_type full
_refine_ls_number_parameters 1490
_refine_ls_number_reflns 24655
_refine_ls_number_restraints 1633
_refine_ls_restrained_S_all 0.907
_refine_ls_R_factor_all 0.0914
_refine_ls_R_factor_gt 0.0656
_refine_ls_shift/su_max 0.004
_refine_ls_shift/su_mean 0.000
_refine_ls_structure_factor_coef Fsqd
_refine_ls_weighting_details 'w=1/[\s^2^(Fo^2^)+(0.1100P)^2^] where P=(Fo^2^+2Fc^2^)/3'
_refine_ls_weighting_scheme calc
_refine_ls_wR_factor_gt 0.1686
_refine_ls_wR_factor_ref 0.1810
_reflns_Friedel_coverage 0.000
_reflns_number_gt 15236
_reflns_number_total 24655
_reflns_threshold_expression 'I > 2\s(I)'
_cod_data_source_file d3nr03288d2.cif
_cod_data_source_block 1_CCDC2
_cod_depositor_comments 'Adding full bibliography for 1569669--1569671.cif.'
_cod_original_cell_volume 7944.8(16)
_cod_database_code 1569671
_shelx_shelxl_version_number 2018/3
_shelx_space_group_comment
;
The symmetry employed for this shelxl refinement is uniquely defined
by the following loop, which should always be used as a source of
symmetry information in preference to the above space-group names.
They are only intended as comments.
;
_shelx_estimated_absorpt_t_max 0.314
_shelx_estimated_absorpt_t_min 0.182
_olex2_refinement_description
;
1. Shared sites
{Cl1A, C1B}
{Cl2A, C2B}
{C4B, Cl4A}
{C, Cl}
{Cl7A, C7B}
{C1, Cl1}
{C2, Cl2}
{Cl3A, C3B}
{Cl5A, C5B}
{C6B, Cl6A}
{C8B, Cl8A}
{Cl3, C3}
{C0, Cl6}
{C4, Cl4}
{Cl5, C5}
{Cl9A, C9B}
2. Restrained distances
 H2B-Ag0C
 2.5 with sigma of 0.01
3. Uiso/Uaniso restraints and constraints
C2 \\sim C1B \\sim C2B \\sim C3B \\sim C4B \\sim C \\sim C5B \\sim C6B \\sim
C7B \\sim C01A \\sim C01C \\sim C01E \\sim C01F \\sim C01G \\sim C01H \\sim
C01I \\sim C01K \\sim C01L \\sim C01M \\sim C01O \\sim C01P \\sim C01Q \\sim
C8B \\sim C01S \\sim C01U \\sim C01V \\sim C01W \\sim C01X \\sim C01Z \\sim
C020 \\sim C021 \\sim C022 \\sim C023 \\sim C024 \\sim C025 \\sim C026 \\sim
C027 \\sim C4 \\sim C02A \\sim C02B \\sim C02C \\sim C5 \\sim C02E \\sim C02F
\\sim C02G \\sim C02H \\sim C02I \\sim C02K \\sim C02L \\sim C02O \\sim C02P
\\sim C02Q \\sim C02R \\sim C04A \\sim C03L \\sim C03Y \\sim C028 \\sim C02N
\\sim C02S \\sim C02T \\sim C02U \\sim C02V \\sim C02W \\sim C02X \\sim C02Y
\\sim C02Z \\sim C0 \\sim C031 \\sim C032 \\sim C033 \\sim C034 \\sim C035
\\sim C036 \\sim C037 \\sim C038 \\sim C039 \\sim C03A \\sim C03B \\sim C03C
\\sim C03D \\sim C03E \\sim C03F \\sim C03H \\sim C03I \\sim C03J \\sim C03K
\\sim C03M \\sim C03N \\sim C3 \\sim C9B \\sim C03Q \\sim C03R \\sim C03S \\sim
C03T \\sim C03U \\sim C03V \\sim C03W \\sim C03X \\sim C03Z \\sim C040 \\sim
C041 \\sim C042 \\sim C044 \\sim C045 \\sim C046 \\sim C047 \\sim C049 \\sim
C04B \\sim C04C \\sim C04D \\sim C04E \\sim C1 \\sim C04G \\sim C04I \\sim C04J
\\sim C04K \\sim C04L \\sim C04N \\sim C04O \\sim C04U \\sim C050 \\sim C110
\\sim C167 \\sim C054 \\sim C04P \\sim C04R \\sim C04S \\sim C04T \\sim C04V
\\sim C04Y \\sim C73 \\sim C58 \\sim C04W \\sim C122 \\sim C04Q \\sim C048:
within 2A with sigma of 0.01 and sigma for terminal atoms of 0.02 within 2A
Uanis(C2) \\sim Ueq, Uanis(C1B) \\sim Ueq, Uanis(C2B) \\sim Ueq, Uanis(C3B)
\\sim Ueq, Uanis(C4B) \\sim Ueq, Uanis(C) \\sim Ueq, Uanis(C5B) \\sim Ueq,
Uanis(C6B) \\sim Ueq, Uanis(C7B) \\sim Ueq, Uanis(C01A) \\sim Ueq, Uanis(C01C)
\\sim Ueq, Uanis(C01E) \\sim Ueq, Uanis(C01F) \\sim Ueq, Uanis(C01G) \\sim Ueq,
Uanis(C01H) \\sim Ueq, Uanis(C01I) \\sim Ueq, Uanis(C01K) \\sim Ueq,
Uanis(C01L) \\sim Ueq, Uanis(C01M) \\sim Ueq, Uanis(C01O) \\sim Ueq,
Uanis(C01P) \\sim Ueq, Uanis(C01Q) \\sim Ueq, Uanis(C8B) \\sim Ueq, Uanis(C01S)
\\sim Ueq, Uanis(C01U) \\sim Ueq, Uanis(C01V) \\sim Ueq, Uanis(C01W) \\sim Ueq,
Uanis(C01X) \\sim Ueq, Uanis(C01Z) \\sim Ueq, Uanis(C020) \\sim Ueq,
Uanis(C021) \\sim Ueq, Uanis(C022) \\sim Ueq, Uanis(C023) \\sim Ueq,
Uanis(C024) \\sim Ueq, Uanis(C025) \\sim Ueq, Uanis(C026) \\sim Ueq,
Uanis(C027) \\sim Ueq, Uanis(C4) \\sim Ueq, Uanis(C02A) \\sim Ueq, Uanis(C02B)
\\sim Ueq, Uanis(C02C) \\sim Ueq, Uanis(C5) \\sim Ueq, Uanis(C02E) \\sim Ueq,
Uanis(C02F) \\sim Ueq, Uanis(C02G) \\sim Ueq, Uanis(C02H) \\sim Ueq,
Uanis(C02I) \\sim Ueq, Uanis(C02K) \\sim Ueq, Uanis(C02L) \\sim Ueq,
Uanis(C02O) \\sim Ueq, Uanis(C02P) \\sim Ueq, Uanis(C02Q) \\sim Ueq,
Uanis(C02R) \\sim Ueq, Uanis(C04A) \\sim Ueq, Uanis(C03L) \\sim Ueq,
Uanis(C03Y) \\sim Ueq, Uanis(C028) \\sim Ueq, Uanis(C02N) \\sim Ueq,
Uanis(C02S) \\sim Ueq, Uanis(C02T) \\sim Ueq, Uanis(C02U) \\sim Ueq,
Uanis(C02V) \\sim Ueq, Uanis(C02W) \\sim Ueq, Uanis(C02X) \\sim Ueq,
Uanis(C02Y) \\sim Ueq, Uanis(C02Z) \\sim Ueq, Uanis(C0) \\sim Ueq, Uanis(C031)
\\sim Ueq, Uanis(C032) \\sim Ueq, Uanis(C033) \\sim Ueq, Uanis(C034) \\sim Ueq,
Uanis(C035) \\sim Ueq, Uanis(C036) \\sim Ueq, Uanis(C037) \\sim Ueq,
Uanis(C038) \\sim Ueq, Uanis(C039) \\sim Ueq, Uanis(C03A) \\sim Ueq,
Uanis(C03B) \\sim Ueq, Uanis(C03C) \\sim Ueq, Uanis(C03D) \\sim Ueq,
Uanis(C03E) \\sim Ueq, Uanis(C03F) \\sim Ueq, Uanis(C03H) \\sim Ueq,
Uanis(C03I) \\sim Ueq, Uanis(C03J) \\sim Ueq, Uanis(C03K) \\sim Ueq,
Uanis(C03M) \\sim Ueq, Uanis(C03N) \\sim Ueq, Uanis(C3) \\sim Ueq, Uanis(C9B)
\\sim Ueq, Uanis(C03Q) \\sim Ueq, Uanis(C03R) \\sim Ueq, Uanis(C03S) \\sim Ueq,
Uanis(C03T) \\sim Ueq, Uanis(C03U) \\sim Ueq, Uanis(C03V) \\sim Ueq,
Uanis(C03W) \\sim Ueq, Uanis(C03X) \\sim Ueq, Uanis(C03Z) \\sim Ueq,
Uanis(C040) \\sim Ueq, Uanis(C041) \\sim Ueq, Uanis(C042) \\sim Ueq,
Uanis(C044) \\sim Ueq, Uanis(C045) \\sim Ueq, Uanis(C046) \\sim Ueq,
Uanis(C047) \\sim Ueq, Uanis(C049) \\sim Ueq, Uanis(C04B) \\sim Ueq,
Uanis(C04C) \\sim Ueq, Uanis(C04D) \\sim Ueq, Uanis(C04E) \\sim Ueq, Uanis(C1)
\\sim Ueq, Uanis(C04G) \\sim Ueq, Uanis(C04I) \\sim Ueq, Uanis(C04J) \\sim Ueq,
Uanis(C04K) \\sim Ueq, Uanis(C04L) \\sim Ueq, Uanis(C04N) \\sim Ueq,
Uanis(C04O) \\sim Ueq, Uanis(C04U) \\sim Ueq, Uanis(C050) \\sim Ueq,
Uanis(C110) \\sim Ueq, Uanis(C167) \\sim Ueq, Uanis(C054) \\sim Ueq,
Uanis(C04P) \\sim Ueq, Uanis(C04R) \\sim Ueq, Uanis(C04S) \\sim Ueq,
Uanis(C04T) \\sim Ueq, Uanis(C04V) \\sim Ueq, Uanis(C04Y) \\sim Ueq, Uanis(C73)
\\sim Ueq, Uanis(C58) \\sim Ueq, Uanis(C04W) \\sim Ueq, Uanis(C122) \\sim Ueq,
Uanis(C04Q) \\sim Ueq, Uanis(C048) \\sim Ueq: with sigma of 0.01 and sigma for
terminal atoms of 0.02
Uanis(Cl3A) = Uanis(C3B)
Uanis(Cl1A) = Uanis(C1B)
Uanis(Cl2A) = Uanis(C2B)
Uanis(C4B) = Uanis(Cl4A)
Uanis(C) = Uanis(Cl)
Uanis(Cl7A) = Uanis(C7B)
Uanis(C1) = Uanis(Cl1)
Uanis(C2) = Uanis(Cl2)
Uanis(Cl5A) = Uanis(C5B)
Uanis(C6B) = Uanis(Cl6A)
Uanis(C8B) = Uanis(Cl8A)
Uanis(Cl3) = Uanis(C3)
Uanis(C0) = Uanis(Cl6)
Uanis(C4) = Uanis(Cl4)
Uanis(Cl5) = Uanis(C5)
Uanis(Cl9A) = Uanis(C9B)
4. Others
 Sof(C1B)=Sof(H1BA)=Sof(H1BB)=Sof(H1BC)=1-FVAR(1)
 Sof(Cl1A)=FVAR(1)
 Sof(C2B)=Sof(H2BB)=Sof(H2BC)=1-FVAR(2)
 Sof(Cl2A)=FVAR(2)
 Sof(Cl4A)=1-FVAR(3)
 Sof(C4B)=Sof(H4BA)=Sof(H4BB)=Sof(H4BC)=FVAR(3)
 Sof(Cl)=1-FVAR(4)
 Sof(C)=Sof(HA)=Sof(HB)=Sof(HC)=FVAR(4)
 Sof(C7B)=Sof(H7BA)=Sof(H7BB)=Sof(H7BC)=1-FVAR(5)
 Sof(Cl7A)=FVAR(5)
 Sof(Cl1)=1-FVAR(6)
 Sof(C1)=Sof(H1A)=Sof(H1B)=Sof(H1C)=FVAR(6)
 Sof(Cl2)=1-FVAR(7)
 Sof(C2)=Sof(H2A)=Sof(H2B)=Sof(H2C)=FVAR(7)
 Sof(C3B)=Sof(H3BA)=Sof(H3BB)=Sof(H3BC)=1-FVAR(8)
 Sof(Cl3A)=FVAR(8)
 Sof(C5B)=Sof(H5BA)=Sof(H5BB)=Sof(H5BC)=1-FVAR(9)
 Sof(Cl5A)=FVAR(9)
 Sof(Cl6A)=1-FVAR(10)
 Sof(C6B)=Sof(H6BA)=Sof(H6BB)=Sof(H6BC)=FVAR(10)
 Sof(Cl8A)=1-FVAR(11)
 Sof(C8B)=Sof(H8BA)=Sof(H8BB)=Sof(H8BC)=FVAR(11)
 Sof(C3)=Sof(H3A)=Sof(H3B)=Sof(H3C)=1-FVAR(12)
 Sof(Cl3)=FVAR(12)
 Sof(Cl6)=1-FVAR(13)
 Sof(C0)=Sof(H0A)=Sof(H0B)=Sof(H0C)=FVAR(13)
 Sof(Cl4)=1-FVAR(14)
 Sof(C4)=Sof(H4A)=Sof(H4B)=Sof(H4C)=FVAR(14)
 Sof(C5)=Sof(H5A)=Sof(H5B)=Sof(H5C)=1-FVAR(15)
 Sof(Cl5)=FVAR(15)
 Sof(C9B)=Sof(H9BA)=Sof(H9BB)=Sof(H9BC)=1-FVAR(16)
 Sof(Cl9A)=FVAR(16)
 Fixed Sof: H2BA(0.5) C73(0.5) C58(0.5) C04W(0.5) H04W(0.5) C122(0.5)
 H122(0.5) C04Q(0.5) H04Q(0.5) C048(0.5)
 Fixed U33: C3B(0.092) Cl3A(0.092)
5.a Aromatic/amide H refined with riding coordinates:
 C01G(H01G), C01I(H01I), C01L(H01L), C01Q(H01Q), C01S(H01S), C01V(H01V),
 C01W(H01W), C01Z(H01Z), C020(H020), C024(H024), C027(H027), C02A(H02A),
 C02C(H02C), C02E(H02E), C02F(H02F), C02H(H02H), C02I(H02I), C02K(H02K),
 C02L(H02L), C02P(H02P), C02Q(H02Q), C03L(H03L), C03Y(H03Y), C028(H028),
 C02T(H02T), C02U(H02U), C02V(H02V), C02W(H02W), C02Y(H02Y), C02Z(H02Z),
 C031(H031), C032(H032), C033(H033), C038(H038), C039(H039), C03A(H03A),
 C03C(H03C), C03D(H03D), C03F(H03F), C03H(H03H), C03I(H03I), C03J(H03J),
 C03K(H03K), C03M(H03M), C03Q(H03Q), C03R(H03R), C03S(H03S), C03U(H03U),
 C03V(H03V), C03X(H03X), C03Z(H03Z), C040(H040), C041(H041), C042(H042),
 C044(H044), C046(H046), C047(H047), C049(H049), C04B(H04B), C04C(H04C),
 C04D(H04D), C04E(H04E), C04G(H04G), C04I(H04I), C04J(H04J), C04K(H04K),
 C04L(H04L), C04N(H04N), C050(H050), C110(H110), C167(H167), C04P(H04P),
 C04R(H04R), C04S(H04S), C04T(H04T), C04V(H04V), C04Y(H04Y), C04W(H04W),
 C122(H122), C04Q(H04Q)
5.b Fitted hexagon refined as free rotating group:
 C02R(C04A,C03L,C03Y,C028,C02N), C04O(C04U,C050,C110,C167,C054), C73(C58,C04W,
 C122,C04Q,C048)
5.c Idealised Me refined as rotating group:
 C2(H2A,H2B,H2C), C1B(H1BA,H1BB,H1BC), C2B(H2BA,H2BB,H2BC), C3B(H3BA,H3BB,
 H3BC), C4B(H4BA,H4BB,H4BC), C(HA,HB,HC), C5B(H5BA,H5BB,H5BC), C6B(H6BA,H6BB,
 H6BC), C7B(H7BA,H7BB,H7BC), C8B(H8BA,H8BB,H8BC), C4(H4A,H4B,H4C), C5(H5A,H5B,
 H5C), C0(H0A,H0B,H0C), C3(H3A,H3B,H3C), C9B(H9BA,H9BB,H9BC), C1(H1A,H1B,H1C)
;
_smtbx_masks_void_probe_radius 1.2
_smtbx_masks_void_truncation_radius 1.2
_olex2_submission_special_instructions 'No special instructions were received'
_stoe_detector_distance '60.0 mm'
_stoe_detector_pixelsize_x '0.172 mm'
_stoe_detector_pixelsize_y '0.172 mm'
_stoe_detector_size_x '8.4 cm'
_stoe_detector_size_y '10.6 cm'
_stoe_evaluation_integration_a 5.5
_stoe_evaluation_integration_b -0.7
_stoe_evaluation_integration_ems 0.020
_stoe_evaluation_lana_bis_l_even_max -
_stoe_evaluation_lana_bis_l_odd_max -
_stoe_evaluation_lana_bos_l_even_max 4
_stoe_evaluation_lana_bos_l_odd_max 1
_stoe_evaluation_lana_completeness 93.5
_stoe_evaluation_lana_dxs_max_order 3
_stoe_evaluation_lana_dys_max_order 3
_stoe_evaluation_lana_fs_max_order 3
_stoe_evaluation_lana_max_2theta_available 140.3
_stoe_evaluation_lana_max_2theta_desired 140.3
_stoe_evaluation_lana_mean_redundancy 2.6
_stoe_evaluation_lana_number_refls_after_or 73717
_stoe_evaluation_lana_number_refls_outliers 7136
_stoe_evaluation_lana_number_refls_total 80853
_stoe_evaluation_lana_number_refls_unique 28219
_stoe_evaluation_lana_number_refls_written 73717
_stoe_evaluation_lana_or_c1 0.035
_stoe_evaluation_lana_or_c2 0
_stoe_evaluation_lana_or_c3 0
_stoe_evaluation_lana_or_c4 0.7
_stoe_evaluation_lana_point_group -1
_stoe_evaluation_lana_table
;
#----------------------------------------------------------------------------
2Theta          18.3   32.7   47.1   61.5   75.9   90.3  104.7  119.1  133.5
#----------------------------------------------------------------------------
<Resolution>    4.33   2.66   1.91   1.50   1.24   1.09   0.97   0.90   0.85
N(total)         841   2821   4922   6118  16455  15534  14982  12767   6413
<Redundancy>     2.0    2.2    2.1    1.9    3.7    3.0    2.8    2.4    1.9
Complet. [%%]    96.1   98.9   98.6   95.5   98.3   98.3   97.8   96.1   70.8
<I/sigma>       22.1   23.6   14.6    6.6    4.6    3.2    2.3    2.7    1.9
R(int)         0.037  0.034  0.038  0.067  0.068  0.088  0.124  0.112  0.166
#----------------------------------------------------------------------------
;
_stoe_measurement_identifier 1
_stoe_measurement_max_exposure_per_frame '1.0 s'
_stoe_measurement_mean_exposure_per_frame '1.0 s'
_stoe_measurement_min_exposure_per_frame '1.0 s'
_stoe_measurement_total_exposure_time '35 min'
_stoe_measurement_total_frame_number 2094
_stoe_measurement_total_run_number 36
_stoe_measurement_tube_power '30.0 W'

loop_
_space_group_symop_operation_xyz
'x, y, z'
'-x, -y, -z'

loop_
_atom_site_label
_atom_site_type_symbol
_atom_site_fract_x
_atom_site_fract_y
_atom_site_fract_z
_atom_site_U_iso_or_equiv
_atom_site_adp_type
_atom_site_occupancy
_atom_site_site_symmetry_order
_atom_site_calc_flag
_atom_site_refinement_flags_posn
_atom_site_refinement_flags_adp
_atom_site_refinement_flags_occupancy
_atom_site_disorder_assembly
_atom_site_disorder_group
Au01 Au 0.73771(4) 0.74947(3) 0.74424(2) 0.03895(14) Uani 1 1 d . . . . .
Au02 Au 0.60659(4) 0.83747(3) 0.71069(2) 0.04211(15) Uani 1 1 d . . . . .
Au03 Au 0.82124(4) 0.66664(3) 0.66543(2) 0.04413(16) Uani 1 1 d . . . . .
Au04 Au 0.65722(4) 0.83201(3) 0.82573(2) 0.04850(17) Uani 1 1 d . . . . .
Au05 Au 0.86412(5) 0.65939(3) 0.78205(3) 0.05253(18) Uani 1 1 d . . . . .
Ag06 Ag 0.76225(7) 0.79629(5) 0.63041(4) 0.0415(2) Uani 1 1 d . . . . .
Ag07 Ag 0.90504(7) 0.76215(5) 0.69868(4) 0.0434(2) Uani 1 1 d . . . . .
Ag08 Ag 0.76847(7) 0.87158(5) 0.72651(4) 0.0417(2) Uani 1 1 d . . . . .
Ag09 Ag 0.63526(7) 0.71273(5) 0.66648(4) 0.0440(2) Uani 1 1 d . . . . .
Ag0A Ag 0.84149(7) 0.78613(5) 0.81967(4) 0.0447(3) Uani 1 1 d . . . . .
Ag0B Ag 0.70379(8) 0.62607(5) 0.75348(4) 0.0472(3) Uani 1 1 d . . . . .
Ag0C Ag 0.57012(7) 0.73350(5) 0.78515(4) 0.0469(3) Uani 1 1 d D . . . .
Ag0D Ag 0.71189(8) 0.70366(5) 0.85710(4) 0.0485(3) Uani 1 1 d . . . . .
Ag0E Ag 0.65962(8) 0.75925(6) 0.54737(4) 0.0484(3) Uani 1 1 d . . . . .
Ag0F Ag 0.95229(8) 0.87053(6) 0.75085(4) 0.0522(3) Uani 1 1 d . . . . .
Ag0G Ag 0.58627(11) 0.61110(7) 0.85711(6) 0.0744(4) Uani 1 1 d . . . . .
S00H S 0.9679(3) 0.82384(19) 0.84862(15) 0.0493(9) Uani 1 1 d . . . . .
P00I P 0.9001(3) 0.60116(18) 0.59591(15) 0.0437(9) Uani 1 1 d . . . . .
P00J P 0.4837(2) 0.90513(18) 0.68354(14) 0.0414(8) Uani 1 1 d . . . . .
S00K S 0.5281(3) 0.73671(19) 0.59466(15) 0.0485(9) Uani 1 1 d . . . . .
S00L S 0.8312(3) 0.96379(19) 0.73710(15) 0.0509(9) Uani 1 1 d . . . . .
S00M S 0.8011(3) 0.78121(18) 0.52469(14) 0.0459(8) Uani 1 1 d . . . . .
S00N S 1.0114(3) 0.82418(19) 0.65527(14) 0.0481(9) Uani 1 1 d . . . . .
P00O P 0.9584(3) 0.5776(2) 0.82215(16) 0.0528(10) Uani 1 1 d . . . . .
P00P P 0.5944(3) 0.90585(19) 0.89508(15) 0.0452(9) Uani 1 1 d . . . . .
S00Q S 0.6710(3) 0.5267(2) 0.79376(18) 0.0626(11) Uani 1 1 d . . . . .
S00R S 0.6220(4) 0.6645(2) 0.93876(19) 0.0733(14) Uani 1 1 d . . . . .
C2 C 0.4489(3) 0.7946(3) 0.8713(2) 0.070(2) Uani 0.13(2) 1 d . U P A 15
H2A H 0.464840 0.812173 0.834207 0.104 Uiso 0.13(2) 1 calc R U P A 15
H2B H 0.496470 0.763765 0.882378 0.104 Uiso 0.13(2) 1 calc DR U P A 15
H2C H 0.434941 0.826858 0.898877 0.104 Uiso 0.13(2) 1 calc R U P A 15
S00T S 0.4618(3) 0.6665(2) 0.80140(19) 0.0706(13) Uani 1 1 d . . . . .
C1B C 1.0679(4) 0.6910(3) 0.7250(2) 0.071(2) Uani 0.25(2) 1 d . U P B 4
H1BA H 1.034504 0.722668 0.749477 0.106 Uiso 0.25(2) 1 calc R U P B 4
H1BB H 1.097953 0.658135 0.747903 0.106 Uiso 0.25(2) 1 calc R U P B 4
H1BC H 1.030105 0.674696 0.703168 0.106 Uiso 0.25(2) 1 calc R U P B 4
C2B C 1.1637(4) 0.8755(3) 0.5834(2) 0.070(2) Uani 0.24(2) 1 d . U P C 6
H2BA H 1.109128 0.882124 0.567733 0.104 Uiso 0.5 1 calc R U P C 6
H2BB H 1.209261 0.877251 0.553031 0.104 Uiso 0.24(2) 1 calc R U P C 6
H2BC H 1.162731 0.907217 0.610326 0.104 Uiso 0.24(2) 1 calc R U P C 6
C3B C 0.2961(6) 0.6100(4) 0.8110(3) 0.107(3) Uani 0.26(2) 1 d . U P D 18
H3BA H 0.320770 0.576577 0.835628 0.161 Uiso 0.26(2) 1 calc R U P D 18
H3BB H 0.330401 0.608181 0.774420 0.161 Uiso 0.26(2) 1 calc R U P D 18
H3BC H 0.238088 0.606236 0.805869 0.161 Uiso 0.26(2) 1 calc R U P D 18
C4B C 1.0150(6) 0.9969(4) 0.6904(4) 0.078(4) Uani 0.56(2) 1 d . U P E 7
H4BA H 1.017342 1.030933 0.713948 0.116 Uiso 0.56(2) 1 calc R U P E 7
H4BB H 1.068415 0.986634 0.666076 0.116 Uiso 0.56(2) 1 calc R U P E 7
H4BC H 1.006184 0.961468 0.714462 0.116 Uiso 0.56(2) 1 calc R U P E 7
O010 O 0.4982(7) 0.9518(5) 0.7979(4) 0.054(3) Uani 1 1 d . . . . .
C C 0.6858(6) 1.0057(5) 0.6520(4) 0.076(4) Uani 0.63(2) 1 d . U P F 9
HA H 0.690005 0.961739 0.649070 0.113 Uiso 0.63(2) 1 calc R U P F 9
HB H 0.647420 1.027366 0.625588 0.113 Uiso 0.63(2) 1 calc R U P F 9
HC H 0.663564 1.017833 0.690370 0.113 Uiso 0.63(2) 1 calc R U P F 9
C5B C 1.0508(6) 0.9461(5) 0.8428(4) 0.073(4) Uani 0.67(2) 1 d . U P G 20
H5BA H 1.023913 0.970450 0.812304 0.109 Uiso 0.67(2) 1 calc R U P G 20
H5BB H 1.080900 0.906593 0.828723 0.109 Uiso 0.67(2) 1 calc R U P G 20
H5BC H 1.091161 0.967631 0.856889 0.109 Uiso 0.67(2) 1 calc R U P G 20
C6B C 0.8305(6) 0.8159(5) 0.9557(4) 0.074(4) Uani 0.70(2) 1 d . U P H 21
H6BA H 0.832778 0.798187 0.918808 0.111 Uiso 0.70(2) 1 calc R U P H 21
H6BB H 0.771146 0.829220 0.970802 0.111 Uiso 0.70(2) 1 calc R U P H 21
H6BC H 0.858923 0.785186 0.981329 0.111 Uiso 0.70(2) 1 calc R U P H 21
O017 O 0.9745(8) 0.5410(6) 0.7013(4) 0.064(3) Uani 1 1 d . . . . .
C7B C 0.8053(8) 0.6713(6) 0.9731(5) 0.087(5) Uani 0.75(2) 1 d . U P I 12
H7BA H 0.825551 0.661103 0.933930 0.130 Uiso 0.75(2) 1 calc R U P I 12
H7BB H 0.853712 0.673643 0.993455 0.130 Uiso 0.75(2) 1 calc R U P I 12
H7BC H 0.766214 0.710735 0.974042 0.130 Uiso 0.75(2) 1 calc R U P I 12
C01A C 0.4412(10) 0.9508(7) 0.8484(6) 0.046(3) Uani 1 1 d . U . . .
C01C C 0.7936(10) 0.8503(7) 0.4811(6) 0.045(3) Uani 1 1 d . U . . .
C01E C 0.4811(10) 0.9073(7) 0.6051(6) 0.044(3) Uani 1 1 d . U . . .
C01F C 0.9154(11) 0.5193(8) 0.6140(6) 0.053(3) Uani 1 1 d . U . . .
C01G C 1.0203(11) 0.6775(8) 0.5649(6) 0.053(3) Uani 1 1 d . U . . .
H01G H 0.973051 0.709368 0.573335 0.063 Uiso 1 1 calc R U . . .
C01H C 0.4790(10) 0.9303(7) 0.8964(6) 0.046(3) Uani 1 1 d . U . . .
C01I C 0.4620(9) 1.0345(7) 0.6598(6) 0.044(3) Uani 1 1 d . U . . .
H01I H 0.456924 1.025905 0.622088 0.053 Uiso 1 1 calc R U . . .
C01K C 0.3813(9) 0.8876(7) 0.7115(6) 0.042(3) Uani 1 1 d . U . . .
C01L C 0.4080(10) 0.9014(7) 0.5808(6) 0.049(3) Uani 1 1 d . U . . .
H01L H 0.358241 0.896519 0.604380 0.058 Uiso 1 1 calc R U . . .
C01M C 0.5032(10) 0.6711(7) 0.5604(6) 0.048(3) Uani 1 1 d . U . . .
C01O C 0.4763(10) 0.9855(7) 0.7009(6) 0.043(3) Uani 1 1 d . U . . .
C01P C 0.4812(10) 1.0024(7) 0.7586(6) 0.047(3) Uani 1 1 d . U . . .
C01Q C 0.5825(11) 1.0342(7) 0.9019(6) 0.053(3) Uani 1 1 d . U . . .
H01Q H 0.523598 1.035576 0.911845 0.063 Uiso 1 1 calc R U . . .
C8B C 0.7083(9) 0.4977(6) 0.6639(5) 0.070(6) Uani 0.87(2) 1 d . U P J 23
H8BA H 0.709902 0.540287 0.670216 0.105 Uiso 0.87(2) 1 calc R U P J 23
H8BB H 0.710119 0.491629 0.623543 0.105 Uiso 0.87(2) 1 calc R U P J 23
H8BC H 0.757334 0.471230 0.678526 0.105 Uiso 0.87(2) 1 calc R U P J 23
C01S C 0.9010(11) 0.4141(8) 0.5967(7) 0.055(3) Uani 1 1 d . U . . .
H01S H 0.884022 0.386478 0.573576 0.066 Uiso 1 1 calc R U . . .
C01U C 0.7574(10) 0.8556(7) 0.4279(6) 0.046(3) Uani 1 1 d . U . . .
C01V C 0.4215(10) 0.9244(7) 0.9475(6) 0.049(3) Uani 1 1 d . U . . .
H01V H 0.443295 0.908287 0.981411 0.059 Uiso 1 1 calc R U . . .
C01W C 0.8937(11) 0.4747(8) 0.5804(7) 0.053(3) Uani 1 1 d . U . . .
H01W H 0.873177 0.487432 0.545343 0.064 Uiso 1 1 calc R U . . .
C01X C 0.7808(11) 1.0231(8) 0.6366(7) 0.054(3) Uani 1 1 d . U . . .
C01Z C 0.4777(10) 1.0608(7) 0.7728(6) 0.050(3) Uani 1 1 d . U . . .
H01Z H 0.485720 1.069384 0.809983 0.061 Uiso 1 1 calc R U . . .
C020 C 0.2198(12) 0.8587(8) 0.7468(7) 0.059(3) Uani 1 1 d . U . . .
H020 H 0.166180 0.849647 0.760968 0.071 Uiso 1 1 calc R U . . .
C021 C 0.4877(11) 0.6198(8) 0.5953(7) 0.055(3) Uani 1 1 d . U . . .
C022 C 0.9320(11) 1.0175(7) 0.6495(7) 0.051(3) Uani 1 1 d . U . . .
C023 C 0.8516(10) 1.0000(7) 0.6686(6) 0.047(3) Uani 1 1 d . U . . .
C024 C 0.8841(12) 0.6165(7) 0.4760(6) 0.054(3) Uani 1 1 d . U . . .
H024 H 0.942311 0.619420 0.470747 0.065 Uiso 1 1 calc R U . . .
C025 C 0.8296(10) 0.9001(7) 0.4987(6) 0.049(3) Uani 1 1 d . U . . .
C026 C 1.0517(11) 0.5246(8) 0.7227(7) 0.056(3) Uani 1 1 d . U . . .
C027 C 0.4552(10) 1.0964(7) 0.6757(6) 0.049(3) Uani 1 1 d . U . . .
H027 H 0.446222 1.128744 0.648483 0.059 Uiso 1 1 calc R U . . .
C4 C 0.7207(10) 0.7995(7) 0.4075(6) 0.071(6) Uani 0.90(2) 1 d . U P K 29
H4A H 0.765402 0.762986 0.405533 0.106 Uiso 0.90(2) 1 calc R U P K 29
H4B H 0.701236 0.809416 0.370304 0.106 Uiso 0.90(2) 1 calc R U P K 29
H4C H 0.673004 0.792050 0.434332 0.106 Uiso 0.90(2) 1 calc R U P K 29
C02A C 0.6349(10) 0.9107(8) 1.0076(6) 0.053(3) Uani 1 1 d . U . . .
H02A H 0.647179 0.949662 0.996626 0.064 Uiso 1 1 calc R U . . .
C02B C 1.0089(10) 0.6151(7) 0.5727(6) 0.047(3) Uani 1 1 d . U . . .
C02C C 0.7535(10) 0.9075(7) 0.3947(6) 0.050(3) Uani 1 1 d . U . . .
H02C H 0.728621 0.909969 0.360408 0.060 Uiso 1 1 calc R U . . .
C5 C 0.4963(11) 0.6169(7) 0.6599(6) 0.057(6) Uani 0.98(2) 1 d . U P L 32
H5A H 0.556132 0.612969 0.665794 0.085 Uiso 0.98(2) 1 calc R U P L 32
H5B H 0.474704 0.581600 0.677265 0.085 Uiso 0.98(2) 1 calc R U P L 32
H5C H 0.463490 0.654192 0.676971 0.085 Uiso 0.98(2) 1 calc R U P L 32
C02E C 1.1232(12) 0.4947(8) 0.6895(7) 0.063(3) Uani 1 1 d . U . . .
H02E H 1.118158 0.481155 0.653329 0.075 Uiso 1 1 calc R U . . .
C02F C 0.7208(11) 0.9760(8) 0.8729(6) 0.057(3) Uani 1 1 d . U . . .
H02F H 0.757928 0.938473 0.864519 0.069 Uiso 1 1 calc R U . . .
C02G C 0.6087(11) 0.8754(7) 0.9676(6) 0.050(3) Uani 1 1 d . U . . .
C02H C 0.6430(11) 0.8886(8) 1.0644(7) 0.058(3) Uani 1 1 d . U . . .
H02H H 0.657340 0.913220 1.091463 0.069 Uiso 1 1 calc R U . . .
C02I C 1.1012(11) 0.6928(8) 0.5448(6) 0.053(3) Uani 1 1 d . U . . .
H02I H 1.107139 0.733920 0.537429 0.064 Uiso 1 1 calc R U . . .
C02K C 0.5981(11) 0.8166(8) 0.9832(6) 0.052(3) Uani 1 1 d . U . . .
H02K H 0.583741 0.791685 0.956297 0.063 Uiso 1 1 calc R U . . .
C02L C 1.0820(11) 0.5691(8) 0.5619(6) 0.055(3) Uani 1 1 d . U . . .
H02L H 1.076345 0.527750 0.567078 0.066 Uiso 1 1 calc R U . . .
C02O C 0.8462(11) 0.6069(8) 0.5316(6) 0.051(3) Uani 1 1 d . U . . .
C02P C 0.3560(10) 0.9721(7) 0.8459(6) 0.050(3) Uani 1 1 d . U . . .
H02P H 0.334489 0.990097 0.812474 0.060 Uiso 1 1 calc R U . . .
C02Q C 0.9432(12) 1.0505(8) 0.6008(7) 0.059(3) Uani 1 1 d . U . . .
H02Q H 0.997094 1.060514 0.589399 0.071 Uiso 1 1 calc R U . . .
C02R C 1.1194(5) 0.7807(5) 0.6532(4) 0.053(3) Uani 1 1 d G U . . .
C04A C 1.1416(6) 0.7223(5) 0.6791(4) 0.058(3) Uani 1 1 d G U . . .
C03L C 1.2255(7) 0.6885(4) 0.6688(5) 0.066(3) Uani 1 1 d G U . . .
H03L H 1.240375 0.649355 0.686146 0.079 Uiso 1 1 calc R U . . .
C03Y C 1.2871(5) 0.7131(5) 0.6327(5) 0.068(4) Uani 1 1 d G U . . .
H03Y H 1.343146 0.690467 0.625805 0.082 Uiso 1 1 calc R U . . .
C028 C 1.2648(6) 0.7716(5) 0.6068(4) 0.061(3) Uani 1 1 d G U . . .
H028 H 1.305983 0.788032 0.582585 0.074 Uiso 1 1 calc R U . . .
C02N C 1.1809(7) 0.8054(4) 0.6170(4) 0.057(3) Uani 1 1 d G U . . .
C02S C 0.6370(11) 0.9773(7) 0.8875(6) 0.050(3) Uani 1 1 d . U . . .
C02T C 0.5574(11) 0.9128(7) 0.5702(6) 0.051(3) Uani 1 1 d . U . . .
H02T H 0.607624 0.915104 0.586222 0.062 Uiso 1 1 calc R U . . .
C02U C 0.6146(12) 1.0868(8) 0.9015(7) 0.059(3) Uani 1 1 d . U . . .
H02U H 0.577478 1.123455 0.912703 0.071 Uiso 1 1 calc R U . . .
C02V C 0.4078(11) 0.9025(7) 0.5227(6) 0.052(3) Uani 1 1 d . U . . .
H02V H 0.358283 0.897753 0.506874 0.063 Uiso 1 1 calc R U . . .
C02W C 0.5561(11) 0.9146(7) 0.5113(6) 0.052(3) Uani 1 1 d . U . . .
H02W H 0.605859 0.918511 0.487327 0.062 Uiso 1 1 calc R U . . .
C02X C 0.9380(11) 0.8838(8) 0.9000(7) 0.058(3) Uani 1 1 d . U . . .
C02Y C 0.3059(10) 0.9337(8) 0.7151(6) 0.051(3) Uani 1 1 d . U . . .
H02Y H 0.309198 0.974987 0.706032 0.062 Uiso 1 1 calc R U . . .
C02Z C 1.0030(11) 0.6600(8) 0.8889(7) 0.057(3) Uani 1 1 d . U . . .
H02Z H 0.988468 0.687852 0.858728 0.069 Uiso 1 1 calc R U . . .
C0 C 0.8765(10) 0.8963(7) 0.5506(6) 0.057(6) Uani 0.97(2) 1 d . U P M 27
H0A H 0.837428 0.891411 0.584198 0.085 Uiso 0.97(2) 1 calc R U P M 27
H0B H 0.898527 0.933786 0.552948 0.085 Uiso 0.97(2) 1 calc R U P M 27
H0C H 0.923675 0.861368 0.548110 0.085 Uiso 0.97(2) 1 calc R U P M 27
C031 C 0.2267(11) 0.9171(8) 0.7323(6) 0.055(3) Uani 1 1 d . U . . .
H031 H 0.176856 0.947701 0.733784 0.066 Uiso 1 1 calc R U . . .
C032 C 0.7867(11) 0.9583(8) 0.4110(6) 0.054(3) Uani 1 1 d . U . . .
H032 H 0.785031 0.993888 0.387615 0.065 Uiso 1 1 calc R U . . .
C033 C 0.8215(10) 0.9539(8) 0.4622(6) 0.053(3) Uani 1 1 d . U . . .
H033 H 0.840926 0.988226 0.473621 0.063 Uiso 1 1 calc R U . . .
C034 C 1.0548(11) 0.5438(8) 0.7749(7) 0.058(3) Uani 1 1 d . U . . .
C035 C 0.4926(11) 0.6729(8) 0.5038(7) 0.055(3) Uani 1 1 d . U . . .
C036 C 0.9122(13) 0.5111(9) 0.8473(7) 0.064(3) Uani 1 1 d . U . . .
C037 C 0.8797(12) 0.8761(9) 0.9489(7) 0.062(3) Uani 1 1 d . U . . .
C038 C 0.4449(12) 0.5762(8) 0.5144(7) 0.062(3) Uani 1 1 d . U . . .
H038 H 0.426716 0.543826 0.498100 0.074 Uiso 1 1 calc R U . . .
C039 C 0.7120(12) 0.6056(8) 0.4884(7) 0.057(3) Uani 1 1 d . U . . .
H039 H 0.654764 0.600281 0.491711 0.068 Uiso 1 1 calc R U . . .
C03A C 0.4622(11) 1.1090(8) 0.7323(6) 0.055(3) Uani 1 1 d . U . . .
H03A H 0.456383 1.149917 0.743117 0.066 Uiso 1 1 calc R U . . .
C03B C 0.9501(11) 0.4972(8) 0.6668(7) 0.054(3) Uani 1 1 d . U . . .
C03C C 0.7966(12) 1.0565(8) 0.5847(7) 0.061(3) Uani 1 1 d . U . . .
H03C H 0.751769 1.069666 0.561897 0.074 Uiso 1 1 calc R U . . .
C03D C 0.3711(11) 0.8263(8) 0.7248(6) 0.052(3) Uani 1 1 d . U . . .
H03D H 0.420270 0.795104 0.722443 0.062 Uiso 1 1 calc R U . . .
C03E C 0.9966(12) 0.6013(8) 0.8851(7) 0.061(3) Uani 1 1 d . U . . .
C03F C 0.3310(11) 0.9435(8) 0.9456(6) 0.053(3) Uani 1 1 d . U . . .
H03F H 0.293142 0.940555 0.978482 0.063 Uiso 1 1 calc R U . . .
C03H C 0.8400(12) 0.6217(8) 0.4300(7) 0.058(3) Uani 1 1 d . U . . .
H03H H 0.867204 0.630031 0.393941 0.069 Uiso 1 1 calc R U . . .
C03I C 0.4582(11) 0.6258(8) 0.4816(7) 0.059(3) Uani 1 1 d . U . . .
H03I H 0.444580 0.629168 0.443938 0.070 Uiso 1 1 calc R U . . .
C03J C 1.2047(14) 0.4847(9) 0.7109(8) 0.077(4) Uani 1 1 d . U . . .
H03J H 1.254173 0.465319 0.688682 0.093 Uiso 1 1 calc R U . . .
C03K C 0.4801(11) 0.9105(7) 0.4875(6) 0.053(3) Uani 1 1 d . U . . .
H03K H 0.478919 0.913181 0.447921 0.064 Uiso 1 1 calc R U . . .
C03M C 1.0310(12) 0.6811(9) 0.9368(7) 0.062(3) Uani 1 1 d . U . . .
H03M H 1.033491 0.722952 0.938113 0.075 Uiso 1 1 calc R U . . .
C03N C 0.6234(12) 0.4812(8) 0.6955(7) 0.059(3) Uani 1 1 d . U . . .
C3 C 0.4988(12) 0.4881(9) 0.8492(8) 0.090(8) Uani 0.94(2) 1 d . U P N 26
H3A H 0.547536 0.470507 0.869545 0.134 Uiso 0.94(2) 1 calc R U P N 26
H3B H 0.451324 0.467731 0.861948 0.134 Uiso 0.94(2) 1 calc R U P N 26
H3C H 0.482088 0.531686 0.856531 0.134 Uiso 0.94(2) 1 calc R U P N 26
C9B C 0.5081(11) 0.7274(8) 0.4643(7) 0.087(7) Uani 0.90(2) 1 d . U P O 34
H9BA H 0.465497 0.763596 0.475154 0.131 Uiso 0.90(2) 1 calc R U P O 34
H9BB H 0.503809 0.717796 0.425465 0.131 Uiso 0.90(2) 1 calc R U P O 34
H9BC H 0.564861 0.735443 0.467392 0.131 Uiso 0.90(2) 1 calc R U P O 34
C03Q C 0.6081(11) 0.7933(8) 1.0380(6) 0.057(3) Uani 1 1 d . U . . .
H03Q H 0.600763 0.752821 1.047377 0.069 Uiso 1 1 calc R U . . .
C03R C 0.7567(11) 0.6044(7) 0.5375(6) 0.054(3) Uani 1 1 d . U . . .
H03R H 0.727177 0.601864 0.573931 0.065 Uiso 1 1 calc R U . . .
C03S C 0.9610(11) 0.4338(8) 0.6822(7) 0.057(3) Uani 1 1 d . U . . .
H03S H 0.986075 0.418798 0.715325 0.068 Uiso 1 1 calc R U . . .
C03T C 0.5988(12) 0.4982(8) 0.7535(7) 0.061(3) Uani 1 1 d . U . . .
C03U C 0.3006(11) 0.9656(8) 0.8969(6) 0.056(3) Uani 1 1 d . U . . .
H03U H 0.241001 0.977147 0.896134 0.067 Uiso 1 1 calc R U . . .
C03V C 0.7563(12) 0.6150(8) 0.4356(7) 0.058(3) Uani 1 1 d . U . . .
H03V H 0.727818 0.616808 0.402869 0.069 Uiso 1 1 calc R U . . .
C03W C 0.9777(12) 0.9357(9) 0.8941(7) 0.064(3) Uani 1 1 d . U . . .
C03X C 0.6289(12) 0.8285(8) 1.0792(7) 0.062(3) Uani 1 1 d . U . . .
H03X H 0.633457 0.812585 1.116441 0.075 Uiso 1 1 calc R U . . .
C03Z C 1.1702(11) 0.6450(8) 0.5365(6) 0.054(3) Uani 1 1 d . U . . .
H03Z H 1.224991 0.653657 0.525526 0.065 Uiso 1 1 calc R U . . .
C040 C 0.9234(13) 0.3979(9) 0.8629(8) 0.072(4) Uani 1 1 d . U . . .
H040 H 0.953768 0.357496 0.857588 0.086 Uiso 1 1 calc R U . . .
C041 C 1.2102(14) 0.5031(10) 0.7631(9) 0.079(4) Uani 1 1 d . U . . .
H041 H 1.263375 0.496403 0.777793 0.095 Uiso 1 1 calc R U . . .
C042 C 0.8773(12) 1.0699(8) 0.5672(7) 0.063(3) Uani 1 1 d . U . . .
H042 H 0.886890 1.091877 0.532891 0.076 Uiso 1 1 calc R U . . .
C044 C 0.8314(13) 0.5188(10) 0.8780(7) 0.071(4) Uani 1 1 d . U . . .
H044 H 0.801358 0.559297 0.883639 0.085 Uiso 1 1 calc R U . . .
C045 C 0.5246(13) 0.4788(9) 0.7824(8) 0.067(3) Uani 1 1 d . U . . .
C046 C 0.4572(12) 0.5719(8) 0.5699(7) 0.063(3) Uani 1 1 d . U . . .
H046 H 0.445735 0.537539 0.592014 0.075 Uiso 1 1 calc R U . . .
C047 C 1.0190(12) 0.5616(9) 0.9312(7) 0.065(3) Uani 1 1 d . U . . .
H047 H 1.014604 0.520056 0.930107 0.078 Uiso 1 1 calc R U . . .
C049 C 0.4955(13) 0.4413(9) 0.6930(8) 0.075(4) Uani 1 1 d . U . . .
H049 H 0.460061 0.423344 0.672703 0.090 Uiso 1 1 calc R U . . .
C04B C 1.1599(12) 0.5818(8) 0.5445(7) 0.060(3) Uani 1 1 d . U . . .
H04B H 1.207368 0.549636 0.537504 0.071 Uiso 1 1 calc R U . . .
C04C C 0.9578(13) 0.4495(9) 0.8403(7) 0.067(3) Uani 1 1 d . U . . .
H04C H 1.012524 0.442842 0.819888 0.081 Uiso 1 1 calc R U . . .
C04D C 1.1348(12) 0.5331(9) 0.7961(8) 0.068(4) Uani 1 1 d . U . . .
H04D H 1.138759 0.545850 0.832693 0.082 Uiso 1 1 calc R U . . .
C04E C 0.9337(11) 0.3934(8) 0.6473(7) 0.058(3) Uani 1 1 d . U . . .
H04E H 0.937668 0.351749 0.658534 0.069 Uiso 1 1 calc R U . . .
C1 C 0.5537(13) 0.5514(8) 0.9948(7) 0.104(8) Uani 0.90(2) 1 d . U P P 13
H1A H 0.520776 0.590780 0.983532 0.156 Uiso 0.90(2) 1 calc R U P P 13
H1B H 0.523703 0.535068 1.028275 0.156 Uiso 0.90(2) 1 calc R U P P 13
H1C H 0.560682 0.522953 0.964140 0.156 Uiso 0.90(2) 1 calc R U P P 13
C04G C 1.0550(12) 0.6425(9) 0.9821(7) 0.066(3) Uani 1 1 d . U . . .
H04G H 1.075111 0.657282 1.013404 0.079 Uiso 1 1 calc R U . . .
C04I C 0.5755(13) 0.4572(8) 0.6655(8) 0.068(4) Uani 1 1 d . U . . .
H04I H 0.591984 0.450181 0.626722 0.081 Uiso 1 1 calc R U . . .
C04J C 0.9557(12) 0.9848(9) 0.9351(8) 0.071(4) Uani 1 1 d . U . . .
H04J H 0.979733 1.020357 0.931969 0.085 Uiso 1 1 calc R U . . .
C04K C 1.0485(13) 0.5828(9) 0.9799(7) 0.068(3) Uani 1 1 d . U . . .
H04K H 1.063275 0.555338 1.010267 0.082 Uiso 1 1 calc R U . . .
C04L C 0.2936(11) 0.8101(8) 0.7408(7) 0.059(3) Uani 1 1 d . U . . .
H04L H 0.288847 0.768763 0.747682 0.071 Uiso 1 1 calc R U . . .
C04N C 0.8562(13) 0.9213(9) 0.9894(8) 0.070(4) Uani 1 1 d . U . . .
H04N H 0.816854 0.916403 1.021078 0.084 Uiso 1 1 calc R U . . .
C04O C 0.3683(8) 0.7039(7) 0.8440(6) 0.088(4) Uani 1 1 d G U . . .
C04U C 0.3618(8) 0.7613(7) 0.8683(6) 0.087(4) Uani 1 1 d G U . . .
C050 C 0.2813(10) 0.7942(6) 0.8900(6) 0.093(4) Uani 1 1 d G U . . .
H050 H 0.276916 0.832550 0.906325 0.112 Uiso 1 1 calc R U . . .
C110 C 0.2074(8) 0.7696(7) 0.8874(6) 0.099(5) Uani 1 1 d G U . . .
H110 H 0.153538 0.791542 0.901890 0.119 Uiso 1 1 calc R U . . .
C167 C 0.2139(9) 0.7122(8) 0.8630(7) 0.103(5) Uani 1 1 d G U . . .
H167 H 0.164467 0.695755 0.861257 0.124 Uiso 1 1 calc R U . . .
C054 C 0.2944(11) 0.6794(6) 0.8413(6) 0.100(4) Uani 1 1 d G U . . .
C04P C 0.8390(14) 0.4105(9) 0.8948(8) 0.073(4) Uani 1 1 d . U . . .
H04P H 0.814394 0.378020 0.911906 0.088 Uiso 1 1 calc R U . . .
C04R C 0.7933(14) 0.4728(9) 0.9000(8) 0.073(4) Uani 1 1 d . U . . .
H04R H 0.737408 0.481323 0.918612 0.088 Uiso 1 1 calc R U . . .
C04S C 0.7032(12) 1.0880(9) 0.8846(7) 0.062(3) Uani 1 1 d . U . . .
H04S H 0.725846 1.124172 0.883361 0.075 Uiso 1 1 calc R U . . .
C04T C 0.7530(13) 1.0306(8) 0.8700(7) 0.065(3) Uani 1 1 d . U . . .
H04T H 0.811348 1.028542 0.857525 0.077 Uiso 1 1 calc R U . . .
C04V C 0.4741(14) 0.4538(9) 0.7502(8) 0.074(4) Uani 1 1 d . U . . .
H04V H 0.422261 0.444724 0.767978 0.089 Uiso 1 1 calc R U . . .
C04Y C 0.8913(13) 0.9724(10) 0.9823(8) 0.074(4) Uani 1 1 d . U . . .
H04Y H 0.873180 1.002776 1.009638 0.089 Uiso 1 1 calc R U . . .
C73 C 0.6790(12) 0.6109(8) 0.9861(7) 0.047(4) Uani 0.5 1 d G U P I .
C58 C 0.6445(11) 0.5601(9) 1.0088(8) 0.057(4) Uani 0.5 1 d G U P . .
C04W C 0.6884(14) 0.5187(8) 1.0471(8) 0.062(5) Uani 0.5 1 d G U P P .
H04W H 0.665288 0.484717 1.062223 0.074 Uiso 0.5 1 calc R U P . .
C122 C 0.7668(13) 0.5280(8) 1.0627(8) 0.063(5) Uani 0.5 1 d G U P . .
H122 H 0.796188 0.500272 1.088376 0.075 Uiso 0.5 1 calc R U P P .
C04Q C 0.8013(11) 0.5788(9) 1.0401(8) 0.056(5) Uani 0.5 1 d G U P I .
H04Q H 0.853797 0.584989 1.050602 0.067 Uiso 0.5 1 calc R U P . .
C048 C 0.7574(12) 0.6202(7) 1.0018(8) 0.050(4) Uani 0.5 1 d G U P . .
Cl1A Cl 1.0679(4) 0.6910(3) 0.7250(2) 0.071(2) Uani 0.75(2) 1 d . . P B 3
Cl2A Cl 1.1637(4) 0.8755(3) 0.5834(2) 0.070(2) Uani 0.76(2) 1 d . . P C 5
Cl4A Cl 1.0150(6) 0.9969(4) 0.6904(4) 0.078(4) Uani 0.44(2) 1 d . . P E 8
Cl Cl 0.6858(6) 1.0057(5) 0.6520(4) 0.076(4) Uani 0.37(2) 1 d . . P F 10
Cl7A Cl 0.8053(8) 0.6713(6) 0.9731(5) 0.087(5) Uani 0.25(2) 1 d . . P I 11
Cl1 Cl 0.5537(13) 0.5514(8) 0.9948(7) 0.104(8) Uani 0.10(2) 1 d . . P P 14
Cl2 Cl 0.4489(3) 0.7946(3) 0.8713(2) 0.070(2) Uani 0.87(2) 1 d . . P A 16
Cl3A Cl 0.2961(6) 0.6100(4) 0.8110(3) 0.107(3) Uani 0.74(2) 1 d . . P D 17
Cl5A Cl 1.0508(6) 0.9461(5) 0.8428(4) 0.073(4) Uani 0.33(2) 1 d . . P G 19
Cl6A Cl 0.8305(6) 0.8159(5) 0.9557(4) 0.074(4) Uani 0.30(2) 1 d . . P H 22
Cl8A Cl 0.7083(9) 0.4977(6) 0.6639(5) 0.070(6) Uani 0.13(2) 1 d . . P J 24
Cl3 Cl 0.4988(12) 0.4881(9) 0.8492(8) 0.090(8) Uani 0.06(2) 1 d . . P N 25
Cl6 Cl 0.8765(10) 0.8963(7) 0.5506(6) 0.057(6) Uani 0.03(2) 1 d . . P M 28
Cl4 Cl 0.7207(10) 0.7995(7) 0.4075(6) 0.071(6) Uani 0.10(2) 1 d . . P K 30
Cl5 Cl 0.4963(11) 0.6169(7) 0.6599(6) 0.057(6) Uani 0.02(2) 1 d . . P L 31
Cl9A Cl 0.5081(11) 0.7274(8) 0.4643(7) 0.087(7) Uani 0.10(2) 1 d . . P O 33

loop_
_atom_site_aniso_label
_atom_site_aniso_U_11
_atom_site_aniso_U_22
_atom_site_aniso_U_33
_atom_site_aniso_U_23
_atom_site_aniso_U_13
_atom_site_aniso_U_12
Au01 0.0347(3) 0.0476(3) 0.0298(3) -0.0090(2) 0.0004(2) 0.0036(2)
Au02 0.0352(3) 0.0532(4) 0.0339(3) -0.0092(2) -0.0023(2) 0.0025(3)
Au03 0.0418(4) 0.0509(4) 0.0343(3) -0.0101(2) 0.0008(3) 0.0037(3)
Au04 0.0435(4) 0.0605(4) 0.0371(3) -0.0129(3) 0.0003(3) 0.0012(3)
Au05 0.0491(4) 0.0620(4) 0.0398(3) -0.0056(3) -0.0019(3) 0.0052(3)
Ag06 0.0392(6) 0.0513(6) 0.0301(5) -0.0078(4) -0.0007(4) 0.0011(5)
Ag07 0.0372(6) 0.0552(6) 0.0346(5) -0.0098(4) -0.0006(4) -0.0008(5)
Ag08 0.0373(6) 0.0507(6) 0.0343(5) -0.0099(4) -0.0009(4) -0.0009(5)
Ag09 0.0408(6) 0.0529(6) 0.0359(5) -0.0112(4) -0.0032(5) -0.0011(5)
Ag0A 0.0383(6) 0.0583(7) 0.0341(5) -0.0088(4) -0.0041(4) 0.0011(5)
Ag0B 0.0467(7) 0.0500(6) 0.0411(5) -0.0080(5) 0.0023(5) -0.0023(5)
Ag0C 0.0423(6) 0.0535(6) 0.0418(5) -0.0091(5) 0.0044(5) -0.0045(5)
Ag0D 0.0488(7) 0.0569(7) 0.0347(5) -0.0066(4) 0.0041(5) -0.0012(5)
Ag0E 0.0460(7) 0.0636(7) 0.0354(5) -0.0079(5) -0.0056(5) -0.0078(5)
Ag0F 0.0482(7) 0.0681(8) 0.0400(5) -0.0089(5) -0.0082(5) -0.0067(6)
Ag0G 0.0867(11) 0.0724(9) 0.0612(8) -0.0112(7) 0.0182(7) -0.0213(8)
S00H 0.041(2) 0.064(2) 0.0399(18) -0.0098(16) -0.0092(16) 0.0029(18)
P00I 0.041(2) 0.048(2) 0.0348(17) -0.0115(15) -0.0002(16) 0.0091(17)
P00J 0.035(2) 0.052(2) 0.0326(16) -0.0088(15) -0.0007(15) 0.0018(16)
S00K 0.040(2) 0.059(2) 0.0445(18) -0.0137(16) -0.0072(16) 0.0013(17)
S00L 0.051(2) 0.059(2) 0.0407(18) -0.0132(16) -0.0024(17) -0.0030(19)
S00M 0.047(2) 0.053(2) 0.0309(16) -0.0059(14) 0.0015(15) 0.0061(17)
S00N 0.041(2) 0.065(2) 0.0357(17) -0.0090(16) -0.0019(16) -0.0025(18)
P00O 0.058(3) 0.058(2) 0.0351(18) -0.0032(17) 0.0007(18) 0.002(2)
P00P 0.038(2) 0.058(2) 0.0337(17) -0.0116(16) -0.0008(16) 0.0049(17)
S00Q 0.072(3) 0.058(3) 0.055(2) -0.0106(19) 0.003(2) -0.007(2)
S00R 0.087(4) 0.074(3) 0.052(2) -0.016(2) 0.026(2) -0.014(3)
C2 0.049(3) 0.083(4) 0.075(3) -0.033(3) 0.009(2) -0.011(2)
S00T 0.075(3) 0.080(3) 0.058(2) -0.020(2) 0.009(2) -0.023(3)
C1B 0.058(4) 0.074(4) 0.070(4) 0.015(3) -0.001(3) 0.004(3)
C2B 0.062(4) 0.098(5) 0.050(3) 0.003(3) -0.003(2) -0.020(3)
C3B 0.117(6) 0.131(7) 0.092 -0.033(4) 0.016(4) -0.076(5)
C4B 0.058(5) 0.079(6) 0.096(6) -0.002(4) -0.020(4) -0.007(4)
O010 0.041(6) 0.084(8) 0.029(5) -0.015(5) 0.005(4) 0.004(6)
C 0.043(5) 0.091(7) 0.090(7) -0.003(5) -0.010(4) -0.005(4)
C5B 0.068(7) 0.086(7) 0.064(6) -0.028(4) -0.005(4) -0.011(5)
C6B 0.056(6) 0.102(8) 0.052(5) 0.003(5) 0.013(4) 0.003(5)
O017 0.056(7) 0.086(9) 0.037(5) -0.012(5) -0.007(5) 0.022(6)
C7B 0.064(8) 0.107(9) 0.079(8) -0.001(6) -0.002(6) 0.004(6)
C01A 0.045(5) 0.058(5) 0.034(5) -0.006(4) -0.006(5) -0.001(5)
C01C 0.044(5) 0.052(5) 0.035(5) -0.007(4) 0.000(4) -0.002(5)
C01E 0.043(5) 0.049(5) 0.040(5) -0.006(4) -0.002(5) -0.008(5)
C01F 0.051(6) 0.061(6) 0.045(5) -0.007(5) -0.004(5) -0.005(5)
C01G 0.052(6) 0.056(5) 0.046(5) -0.011(5) 0.002(5) -0.002(5)
C01H 0.046(5) 0.055(5) 0.034(5) -0.009(4) -0.006(4) -0.002(5)
C01I 0.039(5) 0.055(5) 0.037(5) -0.005(4) -0.010(4) -0.002(5)
C01K 0.036(5) 0.054(5) 0.035(5) -0.008(4) 0.004(4) -0.006(5)
C01L 0.046(5) 0.055(5) 0.043(5) -0.005(5) -0.008(5) -0.003(5)
C01M 0.041(5) 0.051(5) 0.053(5) -0.011(5) -0.007(5) -0.006(5)
C01O 0.043(5) 0.049(5) 0.038(5) -0.010(4) -0.008(4) -0.008(5)
C01P 0.046(5) 0.052(5) 0.038(5) -0.003(4) -0.001(5) 0.002(5)
C01Q 0.056(6) 0.058(6) 0.042(5) -0.008(5) -0.006(5) -0.003(5)
C8B 0.063(8) 0.074(9) 0.066(8) -0.029(6) 0.016(6) -0.004(6)
C01S 0.051(6) 0.057(5) 0.055(5) -0.008(5) -0.001(5) -0.002(5)
C01U 0.039(5) 0.057(5) 0.038(5) -0.010(4) 0.001(4) 0.000(5)
C01V 0.048(5) 0.059(6) 0.037(5) -0.005(5) -0.006(5) -0.002(5)
C01W 0.050(6) 0.059(6) 0.048(5) -0.007(5) 0.002(5) -0.006(5)
C01X 0.047(5) 0.057(5) 0.059(5) -0.002(5) -0.009(5) -0.012(5)
C01Z 0.046(5) 0.053(5) 0.046(5) -0.010(5) -0.004(5) 0.007(5)
C020 0.052(6) 0.068(6) 0.056(5) -0.012(5) -0.003(5) -0.009(5)
C021 0.053(6) 0.053(5) 0.056(5) -0.009(5) -0.009(5) 0.000(5)
C022 0.047(5) 0.054(5) 0.053(5) -0.007(5) -0.007(5) -0.012(5)
C023 0.042(5) 0.055(5) 0.046(5) -0.008(5) -0.008(5) -0.009(5)
C024 0.057(6) 0.058(6) 0.043(5) -0.005(5) -0.003(5) -0.001(5)
C025 0.046(5) 0.057(5) 0.042(5) -0.006(4) -0.005(5) -0.002(5)
C026 0.054(6) 0.060(6) 0.050(5) -0.004(5) -0.004(5) 0.004(5)
C027 0.046(5) 0.053(5) 0.044(5) -0.001(5) -0.008(5) 0.001(5)
C4 0.070(9) 0.087(10) 0.055(8) -0.010(6) -0.021(6) -0.001(7)
C02A 0.048(6) 0.062(6) 0.047(5) -0.009(5) -0.004(5) -0.003(5)
C02B 0.048(5) 0.051(5) 0.039(5) -0.009(4) 0.000(5) -0.002(5)
C02C 0.046(5) 0.063(6) 0.038(5) -0.002(5) -0.003(5) -0.002(5)
C5 0.058(10) 0.054(9) 0.058(9) -0.006(6) -0.015(7) -0.002(7)
C02E 0.056(6) 0.066(6) 0.059(6) -0.005(5) -0.001(5) 0.003(5)
C02F 0.054(6) 0.065(6) 0.049(5) -0.012(5) 0.001(5) -0.004(5)
C02G 0.049(5) 0.060(5) 0.037(5) -0.008(5) -0.001(5) -0.001(5)
C02H 0.056(6) 0.065(6) 0.050(5) -0.008(5) -0.007(5) -0.005(5)
C02I 0.052(6) 0.057(6) 0.050(5) -0.012(5) -0.001(5) -0.006(5)
C02K 0.054(6) 0.063(6) 0.038(5) -0.009(5) 0.002(5) -0.006(5)
C02L 0.054(6) 0.059(6) 0.048(5) -0.010(5) -0.001(5) -0.004(5)
C02O 0.054(6) 0.058(6) 0.040(5) -0.012(5) -0.002(5) -0.005(5)
C02P 0.046(5) 0.062(6) 0.037(5) -0.007(5) 0.000(5) 0.001(5)
C02Q 0.053(6) 0.065(6) 0.057(5) -0.002(5) -0.002(5) -0.008(5)
C02R 0.049(6) 0.065(6) 0.044(5) -0.006(5) -0.003(5) -0.008(5)
C04A 0.051(5) 0.071(6) 0.051(5) -0.007(5) -0.005(5) -0.008(5)
C03L 0.058(6) 0.074(6) 0.063(6) -0.002(5) -0.006(5) -0.007(5)
C03Y 0.057(6) 0.078(6) 0.068(6) -0.011(5) -0.004(5) -0.009(5)
C028 0.051(6) 0.077(6) 0.059(5) -0.011(5) -0.007(5) -0.018(5)
C02N 0.053(5) 0.068(6) 0.050(5) -0.008(5) -0.006(5) -0.012(5)
C02S 0.054(6) 0.057(5) 0.036(5) -0.007(5) -0.007(5) -0.002(5)
C02T 0.049(6) 0.054(5) 0.048(5) -0.004(5) 0.000(5) -0.005(5)
C02U 0.062(6) 0.061(6) 0.050(5) -0.011(5) -0.001(5) -0.006(5)
C02V 0.055(6) 0.057(6) 0.044(5) -0.006(5) -0.010(5) -0.002(5)
C02W 0.053(6) 0.054(5) 0.045(5) -0.002(5) 0.002(5) -0.003(5)
C02X 0.054(6) 0.073(6) 0.047(5) -0.018(5) -0.009(5) -0.005(5)
C02Y 0.050(5) 0.057(6) 0.044(5) -0.006(5) 0.004(5) -0.005(5)
C02Z 0.060(6) 0.060(6) 0.047(5) 0.001(5) -0.005(5) 0.000(5)
C0 0.062(10) 0.060(9) 0.052(8) 0.008(6) -0.012(7) -0.017(7)
C031 0.051(6) 0.063(6) 0.048(5) -0.011(5) -0.005(5) -0.005(5)
C032 0.050(6) 0.061(6) 0.046(5) 0.002(5) -0.001(5) -0.003(5)
C033 0.049(6) 0.058(6) 0.050(5) 0.001(5) -0.008(5) -0.006(5)
C034 0.053(6) 0.062(6) 0.052(5) -0.003(5) -0.004(5) 0.004(5)
C035 0.049(5) 0.059(5) 0.057(5) -0.016(5) -0.011(5) -0.002(5)
C036 0.067(6) 0.071(6) 0.054(6) -0.005(5) -0.008(5) -0.013(5)
C037 0.057(6) 0.077(6) 0.053(5) -0.010(5) -0.010(5) -0.009(5)
C038 0.058(6) 0.064(6) 0.062(6) -0.016(5) -0.010(5) -0.001(5)
C039 0.056(6) 0.061(6) 0.053(5) -0.012(5) -0.012(5) -0.003(5)
C03A 0.055(6) 0.054(5) 0.051(5) -0.017(5) -0.002(5) 0.007(5)
C03B 0.055(6) 0.056(6) 0.047(5) -0.004(5) -0.008(5) 0.000(5)
C03C 0.061(6) 0.062(6) 0.062(6) -0.002(5) -0.011(5) -0.010(5)
C03D 0.046(5) 0.057(5) 0.052(5) -0.011(5) -0.002(5) -0.006(5)
C03E 0.064(6) 0.066(6) 0.048(5) -0.006(5) -0.004(5) 0.000(5)
C03F 0.052(6) 0.062(6) 0.039(5) -0.006(5) 0.002(5) 0.001(5)
C03H 0.060(6) 0.065(6) 0.043(5) -0.005(5) -0.006(5) 0.003(5)
C03I 0.051(6) 0.064(6) 0.057(5) -0.015(5) -0.006(5) 0.002(5)
C03J 0.072(6) 0.081(6) 0.072(6) -0.014(5) 0.002(6) 0.000(6)
C03K 0.059(6) 0.056(5) 0.042(5) -0.003(5) -0.008(5) -0.002(5)
C03M 0.064(6) 0.067(6) 0.053(5) -0.003(5) -0.010(5) -0.004(5)
C03N 0.059(6) 0.059(5) 0.060(5) -0.004(5) -0.003(5) -0.013(5)
C3 0.086(12) 0.080(11) 0.094(11) -0.004(8) 0.024(9) -0.013(8)
C9B 0.084(11) 0.097(11) 0.075(9) -0.021(7) -0.018(8) 0.008(8)
C03Q 0.058(6) 0.066(6) 0.046(5) -0.008(5) -0.001(5) -0.009(5)
C03R 0.055(6) 0.058(6) 0.044(5) -0.004(5) -0.005(5) 0.001(5)
C03S 0.060(6) 0.055(6) 0.051(5) -0.004(5) -0.003(5) -0.005(5)
C03T 0.060(6) 0.059(6) 0.061(6) -0.005(5) 0.000(5) -0.009(5)
C03U 0.049(6) 0.066(6) 0.048(5) -0.011(5) 0.000(5) -0.001(5)
C03V 0.061(6) 0.062(6) 0.046(5) -0.010(5) -0.007(5) 0.003(5)
C03W 0.057(6) 0.076(6) 0.059(5) -0.021(5) -0.009(5) -0.007(5)
C03X 0.060(6) 0.072(6) 0.050(5) -0.009(5) -0.002(5) -0.001(5)
C03Z 0.050(6) 0.062(6) 0.050(5) -0.007(5) -0.003(5) -0.006(5)
C040 0.077(6) 0.071(6) 0.066(6) 0.000(5) -0.011(5) -0.013(5)
C041 0.071(6) 0.084(6) 0.077(6) -0.015(6) -0.004(6) -0.001(6)
C042 0.065(6) 0.064(6) 0.057(5) 0.001(5) -0.004(5) -0.009(5)
C044 0.075(6) 0.075(6) 0.058(6) 0.001(5) -0.001(5) -0.008(5)
C045 0.065(6) 0.062(6) 0.072(6) -0.005(5) 0.002(5) -0.014(5)
C046 0.060(6) 0.062(6) 0.064(6) -0.011(5) -0.013(5) 0.001(5)
C047 0.070(6) 0.068(6) 0.055(5) 0.000(5) -0.011(5) -0.004(5)
C049 0.072(6) 0.073(6) 0.077(6) 0.001(5) -0.007(6) -0.010(5)
C04B 0.057(6) 0.062(6) 0.056(5) -0.005(5) -0.004(5) -0.002(5)
C04C 0.072(6) 0.070(6) 0.060(6) -0.004(5) -0.009(5) -0.013(5)
C04D 0.061(6) 0.073(6) 0.066(6) -0.016(5) 0.003(5) -0.004(5)
C04E 0.057(6) 0.056(6) 0.055(5) -0.007(5) 0.002(5) -0.001(5)
C1 0.144(13) 0.100(11) 0.071(10) 0.025(7) 0.020(8) -0.056(9)
C04G 0.069(6) 0.073(6) 0.053(5) 0.000(5) -0.011(5) -0.004(5)
C04I 0.071(6) 0.065(6) 0.065(6) -0.002(5) -0.004(5) -0.010(5)
C04J 0.061(6) 0.082(6) 0.070(6) -0.020(5) -0.005(5) -0.012(5)
C04K 0.073(6) 0.073(6) 0.056(6) 0.008(5) -0.013(5) -0.005(5)
C04L 0.054(6) 0.061(6) 0.064(6) -0.009(5) -0.006(5) -0.012(5)
C04N 0.063(6) 0.084(6) 0.060(6) -0.014(5) -0.004(5) -0.006(5)
C04O 0.087(7) 0.093(7) 0.091(6) -0.018(6) -0.002(6) -0.034(6)
C04U 0.081(6) 0.094(6) 0.088(6) -0.018(6) -0.001(6) -0.025(6)
C050 0.087(7) 0.101(7) 0.090(7) -0.014(6) 0.002(6) -0.020(6)
C110 0.090(7) 0.110(7) 0.097(7) -0.014(6) -0.006(6) -0.020(6)
C167 0.095(7) 0.113(7) 0.103(7) -0.010(6) -0.006(6) -0.023(6)
C054 0.099(7) 0.108(7) 0.098(6) -0.015(6) -0.006(6) -0.032(6)
C04P 0.080(6) 0.074(6) 0.067(6) 0.005(5) -0.008(5) -0.017(6)
C04R 0.074(6) 0.080(6) 0.065(6) 0.002(5) -0.004(5) -0.012(6)
C04S 0.064(6) 0.067(6) 0.055(5) -0.015(5) -0.002(5) -0.007(5)
C04T 0.064(6) 0.066(6) 0.058(6) -0.017(5) 0.003(5) -0.002(5)
C04V 0.068(6) 0.071(6) 0.081(6) -0.002(5) 0.004(6) -0.014(5)
C04Y 0.061(6) 0.085(6) 0.073(6) -0.020(5) 0.001(5) -0.009(5)
C73 0.056(7) 0.046(7) 0.032(6) 0.001(6) 0.013(6) -0.004(6)
C58 0.071(7) 0.055(7) 0.041(6) 0.004(6) 0.013(6) -0.012(6)
C04W 0.071(7) 0.057(7) 0.049(7) 0.008(6) 0.012(6) -0.003(6)
C122 0.067(7) 0.058(7) 0.051(7) 0.007(6) 0.008(6) 0.005(6)
C04Q 0.056(7) 0.055(7) 0.046(7) 0.006(6) 0.008(6) 0.003(6)
C048 0.053(7) 0.052(7) 0.035(6) 0.006(6) 0.012(6) 0.004(6)
Cl1A 0.058(4) 0.074(4) 0.070(4) 0.015(3) -0.001(3) 0.004(3)
Cl2A 0.062(4) 0.098(5) 0.050(3) 0.003(3) -0.003(2) -0.020(3)
Cl4A 0.058(5) 0.079(6) 0.096(6) -0.002(4) -0.020(4) -0.007(4)
Cl 0.043(5) 0.091(7) 0.090(7) -0.003(5) -0.010(4) -0.005(4)
Cl7A 0.064(8) 0.107(9) 0.079(8) -0.001(6) -0.002(6) 0.004(6)
Cl1 0.144(13) 0.100(11) 0.071(10) 0.025(7) 0.020(8) -0.056(9)
Cl2 0.049(3) 0.083(4) 0.075(3) -0.033(3) 0.009(2) -0.011(2)
Cl3A 0.117(6) 0.131(7) 0.092 -0.033(4) 0.016(4) -0.076(5)
Cl5A 0.068(7) 0.086(7) 0.064(6) -0.028(4) -0.005(4) -0.011(5)
Cl6A 0.056(6) 0.102(8) 0.052(5) 0.003(5) 0.013(4) 0.003(5)
Cl8A 0.063(8) 0.074(9) 0.066(8) -0.029(6) 0.016(6) -0.004(6)
Cl3 0.086(12) 0.080(11) 0.094(11) -0.004(8) 0.024(9) -0.013(8)
Cl6 0.062(10) 0.060(9) 0.052(8) 0.008(6) -0.012(7) -0.017(7)
Cl4 0.070(9) 0.087(10) 0.055(8) -0.010(6) -0.021(6) -0.001(7)
Cl5 0.058(10) 0.054(9) 0.058(9) -0.006(6) -0.015(7) -0.002(7)
Cl9A 0.084(11) 0.097(11) 0.075(9) -0.021(7) -0.018(8) 0.008(8)

loop_
_atom_type_symbol
_atom_type_description
_atom_type_scat_dispersion_real
_atom_type_scat_dispersion_imag
_atom_type_scat_source
C C 0.0181 0.0091 'International Tables Vol C Tables 4.2.6.8 and 6.1.1.4'
H H 0.0000 0.0000 'International Tables Vol C Tables 4.2.6.8 and 6.1.1.4'
Ag Ag 0.1306 4.2820 'International Tables Vol C Tables 4.2.6.8 and 6.1.1.4'
Au Au -4.4197 7.2980 'International Tables Vol C Tables 4.2.6.8 and 6.1.1.4'
Cl Cl 0.3639 0.7018 'International Tables Vol C Tables 4.2.6.8 and 6.1.1.4'
O O 0.0492 0.0322 'International Tables Vol C Tables 4.2.6.8 and 6.1.1.4'
P P 0.2955 0.4335 'International Tables Vol C Tables 4.2.6.8 and 6.1.1.4'
S S 0.3331 0.5567 'International Tables Vol C Tables 4.2.6.8 and 6.1.1.4'

loop_
_exptl_crystal_face_index_h
_exptl_crystal_face_index_k
_exptl_crystal_face_index_l
_exptl_crystal_face_perp_dist
8 15 3 0.0818
4 9 10 0.0784
9 -30 20 0.0658
3 -10 -7 0.0962
6 3 -10 0.1040
3 30 1 0.0512
0 14 15 0.0777
-30 7 0 0.1430
-9 -15 -1 0.0727
-7 -3 -15 0.1021
-3 11 -15 0.0765
-17 -2 30 0.1035
-3 -30 10 0.0493
2 1 -15 0.0792

loop_
_geom_angle_atom_site_label_1
_geom_angle_atom_site_label_2
_geom_angle_atom_site_label_3
_geom_angle
_geom_angle_site_symmetry_1
_geom_angle_site_symmetry_3
_geom_angle_publ_flag
Au02 Au01 Au03 117.27(3) . . ?
Au02 Au01 Au04 64.34(2) . . ?
Au02 Au01 Au05 177.28(3) . . ?
Au02 Au01 Ag06 64.34(3) . . ?
Au02 Au01 Ag07 116.15(3) . . ?
Au02 Au01 Ag08 62.72(3) . . ?
Au02 Au01 Ag09 63.53(3) . . ?
Au02 Au01 Ag0A 116.64(3) . . ?
Au02 Au01 Ag0B 114.98(4) . . ?
Au02 Au01 Ag0C 63.82(3) . . ?
Au02 Au01 Ag0D 115.15(3) . . ?
Au03 Au01 Au04 178.34(3) . . ?
Au03 Au01 Au05 64.27(2) . . ?
Au03 Au01 Ag06 63.76(3) . . ?
Au03 Au01 Ag07 62.87(3) . . ?
Au03 Au01 Ag08 115.81(3) . . ?
Au03 Au01 Ag09 63.74(3) . . ?
Au03 Au01 Ag0A 115.53(3) . . ?
Au03 Au01 Ag0B 61.51(3) . . ?
Au03 Au01 Ag0C 114.54(4) . . ?
Au03 Au01 Ag0D 116.60(4) . . ?
Au04 Au01 Ag06 117.26(3) . . ?
Au04 Au01 Ag07 116.26(3) . . ?
Au04 Au01 Ag08 64.33(3) . . ?
Au04 Au01 Ag09 117.80(3) . . ?
Au04 Au01 Ag0A 62.93(3) . . ?
Au04 Au01 Ag0B 118.46(3) . . ?
Au04 Au01 Ag0C 66.36(3) . . ?
Au04 Au01 Ag0D 62.39(3) . . ?
Au05 Au01 Au04 114.14(3) . . ?
Au05 Au01 Ag06 118.22(3) . . ?
Au05 Au01 Ag07 66.49(3) . . ?
Au05 Au01 Ag08 119.01(4) . . ?
Au05 Au01 Ag09 116.34(4) . . ?
Au05 Au01 Ag0A 63.54(3) . . ?
Au05 Au01 Ag0B 63.45(3) . . ?
Au05 Au01 Ag0C 113.59(4) . . ?
Au05 Au01 Ag0D 62.28(3) . . ?
Ag06 Au01 Ag0B 114.37(4) . . ?
Ag07 Au01 Ag06 61.57(3) . . ?
Ag07 Au01 Ag08 63.23(3) . . ?
Ag07 Au01 Ag09 115.61(3) . . ?
Ag07 Au01 Ag0B 116.40(4) . . ?
Ag08 Au01 Ag06 61.49(3) . . ?
Ag08 Au01 Ag09 115.12(4) . . ?
Ag08 Au01 Ag0B 175.71(4) . . ?
Ag09 Au01 Ag06 64.25(3) . . ?
Ag09 Au01 Ag0B 60.89(4) . . ?
Ag0A Au01 Ag06 114.84(4) . . ?
Ag0A Au01 Ag07 63.37(3) . . ?
Ag0A Au01 Ag08 64.42(3) . . ?
Ag0A Au01 Ag09 178.98(4) . . ?
Ag0A Au01 Ag0B 119.55(4) . . ?
Ag0A Au01 Ag0C 119.27(4) . . ?
Ag0A Au01 Ag0D 65.39(4) . . ?
Ag0C Au01 Ag06 116.76(4) . . ?
Ag0C Au01 Ag07 177.24(4) . . ?
Ag0C Au01 Ag08 118.26(4) . . ?
Ag0C Au01 Ag09 61.75(3) . . ?
Ag0C Au01 Ag0B 61.92(4) . . ?
Ag0C Au01 Ag0D 62.80(4) . . ?
Ag0D Au01 Ag06 179.49(4) . . ?
Ag0D Au01 Ag07 118.89(4) . . ?
Ag0D Au01 Ag08 118.41(4) . . ?
Ag0D Au01 Ag09 115.53(4) . . ?
Ag0D Au01 Ag0B 65.72(4) . . ?
Au01 Au02 Au04 58.26(2) . . ?
Au01 Au02 Ag06 59.81(3) . . ?
Au01 Au02 Ag08 60.56(3) . . ?
Au01 Au02 Ag09 60.17(3) . . ?
Au01 Au02 Ag0C 59.66(3) . . ?
Au04 Au02 Ag06 108.63(3) . . ?
Au04 Au02 Ag09 109.96(3) . . ?
Au04 Au02 Ag0C 62.85(3) . . ?
Ag08 Au02 Au04 61.61(3) . . ?
Ag08 Au02 Ag06 59.40(3) . . ?
Ag08 Au02 Ag09 110.65(4) . . ?
Ag08 Au02 Ag0C 112.87(4) . . ?
Ag09 Au02 Ag06 61.67(3) . . ?
Ag0C Au02 Ag06 109.72(4) . . ?
Ag0C Au02 Ag09 59.40(3) . . ?
P00J Au02 Au01 173.63(10) . . ?
P00J Au02 Au04 122.52(8) . . ?
P00J Au02 Ag06 123.04(9) . . ?
P00J Au02 Ag08 125.74(10) . . ?
P00J Au02 Ag09 115.29(10) . . ?
P00J Au02 Ag0C 114.50(10) . . ?
Au01 Au03 Au05 58.08(2) . . ?
Au01 Au03 Ag06 60.12(3) . . ?
Au01 Au03 Ag07 60.21(3) . . ?
Au01 Au03 Ag09 60.06(3) . . ?
Au01 Au03 Ag0B 61.84(3) . . ?
Au05 Au03 Ag06 110.01(3) . . ?
Au05 Au03 Ag09 108.36(3) . . ?
Ag07 Au03 Au05 63.43(3) . . ?
Ag07 Au03 Ag06 59.58(3) . . ?
Ag07 Au03 Ag09 110.46(4) . . ?
Ag09 Au03 Ag06 61.85(3) . . ?
Ag0B Au03 Au05 61.56(3) . . ?
Ag0B Au03 Ag06 111.68(4) . . ?
Ag0B Au03 Ag07 114.41(4) . . ?
Ag0B Au03 Ag09 59.83(3) . . ?
P00I Au03 Au01 175.44(11) . . ?
P00I Au03 Au05 122.03(10) . . ?
P00I Au03 Ag06 117.05(10) . . ?
P00I Au03 Ag07 115.43(11) . . ?
P00I Au03 Ag09 122.50(10) . . ?
P00I Au03 Ag0B 122.56(11) . . ?
Au01 Au04 Au02 57.40(2) . . ?
Au01 Au04 Ag08 59.26(3) . . ?
Au01 Au04 Ag0A 59.63(3) . . ?
Au01 Au04 Ag0C 57.90(3) . . ?
Au01 Au04 Ag0D 59.98(3) . . ?
Au02 Au04 Ag08 58.88(3) . . ?
Au02 Au04 Ag0C 58.83(3) . . ?
Ag08 Au04 Ag0C 107.41(3) . . ?
Ag0A Au04 Au02 108.19(3) . . ?
Ag0A Au04 Ag08 61.62(3) . . ?
Ag0A Au04 Ag0C 109.45(4) . . ?
Ag0D Au04 Au02 107.57(3) . . ?
Ag0D Au04 Ag08 112.01(4) . . ?
Ag0D Au04 Ag0A 63.42(4) . . ?
Ag0D Au04 Ag0C 59.28(4) . . ?
P00P Au04 Au01 176.88(11) . . ?
P00P Au04 Au02 123.27(10) . . ?
P00P Au04 Ag08 118.11(11) . . ?
P00P Au04 Ag0A 117.96(10) . . ?
P00P Au04 Ag0C 125.20(11) . . ?
P00P Au04 Ag0D 121.30(10) . . ?
Au01 Au05 Au03 57.65(2) . . ?
Au01 Au05 Ag07 58.08(3) . . ?
Au01 Au05 Ag0A 59.53(3) . . ?
Au01 Au05 Ag0B 60.55(3) . . ?
Au01 Au05 Ag0D 60.26(3) . . ?
Au03 Au05 Ag07 58.10(3) . . ?
Au03 Au05 Ag0A 107.00(3) . . ?
Au03 Au05 Ag0B 58.57(3) . . ?
Ag0A Au05 Ag07 59.40(3) . . ?
Ag0A Au05 Ag0B 113.54(4) . . ?
Ag0B Au05 Ag07 107.54(4) . . ?
Ag0D Au05 Au03 109.40(4) . . ?
Ag0D Au05 Ag07 110.17(4) . . ?
Ag0D Au05 Ag0A 63.31(4) . . ?
Ag0D Au05 Ag0B 64.02(4) . . ?
P00O Au05 Au01 172.62(11) . . ?
P00O Au05 Au03 125.18(10) . . ?
P00O Au05 Ag07 129.27(12) . . ?
P00O Au05 Ag0A 122.05(11) . . ?
P00O Au05 Ag0B 114.14(12) . . ?
P00O Au05 Ag0D 113.28(10) . . ?
Au01 Ag06 Au02 55.85(3) . . ?
Au01 Ag06 Au03 56.12(3) . . ?
Au01 Ag06 Ag07 58.82(3) . . ?
Au01 Ag06 Ag08 59.12(3) . . ?
Au01 Ag06 Ag09 57.80(3) . . ?
Au01 Ag06 Ag0E 117.26(5) . . ?
Au02 Ag06 Ag09 58.58(3) . . ?
Au03 Ag06 Au02 103.82(4) . . ?
Au03 Ag06 Ag09 59.02(3) . . ?
Ag07 Ag06 Au02 106.68(4) . . ?
Ag07 Ag06 Au03 59.35(3) . . ?
Ag07 Ag06 Ag08 61.46(4) . . ?
Ag07 Ag06 Ag09 107.96(4) . . ?
Ag07 Ag06 Ag0E 147.83(5) . . ?
Ag08 Ag06 Au02 59.08(3) . . ?
Ag08 Ag06 Au03 107.34(4) . . ?
Ag08 Ag06 Ag09 107.84(4) . . ?
Ag08 Ag06 Ag0E 148.07(5) . . ?
Ag0E Ag06 Au02 91.76(4) . . ?
Ag0E Ag06 Au03 91.13(4) . . ?
Ag0E Ag06 Ag09 59.46(4) . . ?
S00M Ag06 Au01 151.69(10) . . ?
S00M Ag06 Au02 138.44(10) . . ?
S00M Ag06 Au03 96.16(9) . . ?
S00M Ag06 Ag07 114.86(10) . . ?
S00M Ag06 Ag08 146.08(11) . . ?
S00M Ag06 Ag09 105.15(10) . . ?
S00M Ag06 Ag0E 51.31(10) . . ?
Au01 Ag07 Au03 56.92(3) . . ?
Au01 Ag07 Au05 55.43(3) . . ?
Au01 Ag07 Ag06 59.62(3) . . ?
Au01 Ag07 Ag08 58.64(3) . . ?
Au01 Ag07 Ag0A 58.21(3) . . ?
Au01 Ag07 Ag0F 109.37(4) . . ?
Au01 Ag07 Cl1A 129.01(12) . . ?
Au03 Ag07 Au05 58.47(3) . . ?
Au03 Ag07 Ag06 61.07(3) . . ?
Au03 Ag07 Ag08 107.03(4) . . ?
Au03 Ag07 Ag0A 106.34(4) . . ?
Au03 Ag07 Ag0F 166.29(5) . . ?
Ag06 Ag07 Au05 107.28(4) . . ?
Ag06 Ag07 Ag08 59.35(4) . . ?
Ag06 Ag07 Ag0A 108.93(4) . . ?
Ag06 Ag07 Ag0F 113.42(5) . . ?
Ag08 Ag07 Au05 105.99(4) . . ?
Ag08 Ag07 Ag0F 61.34(4) . . ?
Ag0A Ag07 Au05 58.22(3) . . ?
Ag0A Ag07 Ag08 61.10(4) . . ?
Ag0A Ag07 Ag0F 62.41(4) . . ?
Ag0F Ag07 Au05 115.61(4) . . ?
S00N Ag07 Au01 152.32(11) . . ?
S00N Ag07 Au03 138.09(9) . . ?
S00N Ag07 Au05 148.40(10) . . ?
S00N Ag07 Ag06 103.90(10) . . ?
S00N Ag07 Ag08 94.14(10) . . ?
S00N Ag07 Ag0A 115.56(9) . . ?
S00N Ag07 Ag0F 53.90(9) . . ?
S00N Ag07 Cl1A 76.00(15) . . ?
Cl1A Ag07 Au03 101.34(14) . . ?
Cl1A Ag07 Au05 73.73(11) . . ?
Cl1A Ag07 Ag06 154.20(13) . . ?
Cl1A Ag07 Ag08 146.16(14) . . ?
Cl1A Ag07 Ag0A 93.65(12) . . ?
Cl1A Ag07 Ag0F 87.74(14) . . ?
Au01 Ag08 Au02 56.72(3) . . ?
Au01 Ag08 Au04 56.40(3) . . ?
Au01 Ag08 Ag06 59.39(3) . . ?
Au01 Ag08 Ag07 58.12(3) . . ?
Au01 Ag08 Ag0A 57.43(3) . . ?
Au01 Ag08 Ag0F 107.83(4) . . ?
Au02 Ag08 Au04 59.51(3) . . ?
Au02 Ag08 Ag06 61.53(3) . . ?
Au02 Ag08 Ag07 106.81(4) . . ?
Au02 Ag08 Ag0A 105.83(4) . . ?
Au02 Ag08 Ag0F 164.55(5) . . ?
Au04 Ag08 Ag0A 58.04(3) . . ?
Au04 Ag08 Ag0F 113.94(4) . . ?
Ag06 Ag08 Au04 108.65(4) . . ?
Ag06 Ag08 Ag07 59.19(4) . . ?
Ag06 Ag08 Ag0A 107.39(4) . . ?
Ag06 Ag08 Ag0F 112.09(5) . . ?
Ag07 Ag08 Au04 105.55(4) . . ?
Ag07 Ag08 Ag0A 59.35(3) . . ?
Ag07 Ag08 Ag0F 59.99(4) . . ?
Ag0A Ag08 Ag0F 61.36(4) . . ?
S00L Ag08 Au01 159.19(10) . . ?
S00L Ag08 Au02 140.83(11) . . ?
S00L Ag08 Au04 117.47(9) . . ?
S00L Ag08 Ag06 133.46(9) . . ?
S00L Ag08 Ag07 110.99(11) . . ?
S00L Ag08 Ag0A 101.95(10) . . ?
S00L Ag08 Ag0F 54.26(10) . . ?
Au01 Ag09 Au02 56.29(3) . . ?
Au01 Ag09 Au03 56.20(3) . . ?
Au01 Ag09 Ag06 57.95(3) . . ?
Au01 Ag09 Ag0B 60.14(3) . . ?
Au01 Ag09 Ag0C 58.75(3) . . ?
Au01 Ag09 Ag0E 116.77(5) . . ?
Au02 Ag09 Au03 104.81(4) . . ?
Au02 Ag09 Ag06 59.75(3) . . ?
Au02 Ag09 Ag0E 92.09(4) . . ?
Au03 Ag09 Ag06 59.13(3) . . ?
Au03 Ag09 Ag0E 90.81(4) . . ?
Ag0B Ag09 Au02 108.26(4) . . ?
Ag0B Ag09 Au03 58.81(3) . . ?
Ag0B Ag09 Ag06 108.58(5) . . ?
Ag0B Ag09 Ag0C 60.66(4) . . ?
Ag0B Ag09 Ag0E 146.46(5) . . ?
Ag0C Ag09 Au02 60.29(3) . . ?
Ag0C Ag09 Au03 105.86(4) . . ?
Ag0C Ag09 Ag06 108.88(4) . . ?
Ag0C Ag09 Ag0E 150.32(5) . . ?
Ag0E Ag09 Ag06 58.82(4) . . ?
S00K Ag09 Au01 151.79(10) . . ?
S00K Ag09 Au02 96.45(10) . . ?
S00K Ag09 Au03 137.09(9) . . ?
S00K Ag09 Ag06 104.13(10) . . ?
S00K Ag09 Ag0B 145.84(11) . . ?
S00K Ag09 Ag0C 117.05(10) . . ?
S00K Ag09 Ag0E 51.03(10) . . ?
Au01 Ag0A Au04 57.44(3) . . ?
Au01 Ag0A Au05 56.93(3) . . ?
Au01 Ag0A Ag07 58.42(3) . . ?
Au01 Ag0A Ag08 58.15(3) . . ?
Au01 Ag0A Ag0D 57.36(3) . . ?
Au01 Ag0A Ag0F 107.19(4) . . ?
Au04 Ag0A Au05 104.38(4) . . ?
Au04 Ag0A Ag07 107.53(4) . . ?
Au04 Ag0A Ag08 60.33(3) . . ?
Au04 Ag0A Ag0D 57.96(4) . . ?
Au04 Ag0A Ag0F 114.66(5) . . ?
Au05 Ag0A Ag07 62.39(3) . . ?
Au05 Ag0A Ag08 108.01(4) . . ?
Au05 Ag0A Ag0D 57.54(3) . . ?
Au05 Ag0A Ag0F 116.77(4) . . ?
Ag07 Ag0A Ag08 59.55(3) . . ?
Ag07 Ag0A Ag0D 107.98(4) . . ?
Ag07 Ag0A Ag0F 59.53(4) . . ?
Ag08 Ag0A Ag0D 106.70(5) . . ?
Ag08 Ag0A Ag0F 59.87(4) . . ?
Ag0D Ag0A Ag0F 164.52(5) . . ?
S00H Ag0A Au01 156.70(9) . . ?
S00H Ag0A Au04 135.88(10) . . ?
S00H Ag0A Au05 119.23(10) . . ?
S00H Ag0A Ag07 98.72(9) . . ?
S00H Ag0A Ag08 108.23(10) . . ?
S00H Ag0A Ag0D 143.46(10) . . ?
S00H Ag0A Ag0F 51.81(9) . . ?
Au01 Ag0B Au05 56.00(3) . . ?
Au01 Ag0B Ag09 58.97(3) . . ?
Au01 Ag0B Ag0C 58.10(3) . . ?
Au01 Ag0B Ag0D 56.27(3) . . ?
Au01 Ag0B Ag0G 110.25(5) . . ?
Au03 Ag0B Au01 56.66(3) . . ?
Au03 Ag0B Au05 59.87(3) . . ?
Au03 Ag0B Ag09 61.35(3) . . ?
Au03 Ag0B Ag0C 107.15(4) . . ?
Au03 Ag0B Ag0D 104.67(4) . . ?
Au03 Ag0B Ag0G 166.48(5) . . ?
Au05 Ag0B Ag0D 56.74(3) . . ?
Au05 Ag0B Ag0G 111.25(5) . . ?
Ag09 Ag0B Au05 108.23(4) . . ?
Ag09 Ag0B Ag0C 59.80(4) . . ?
Ag09 Ag0B Ag0D 106.17(5) . . ?
Ag09 Ag0B Ag0G 116.69(6) . . ?
Ag0C Ag0B Au05 104.43(4) . . ?
Ag0C Ag0B Ag0D 58.35(4) . . ?
Ag0C Ag0B Ag0G 63.68(4) . . ?
Ag0G Ag0B Ag0D 62.34(4) . . ?
S00Q Ag0B Au01 161.87(11) . . ?
S00Q Ag0B Au03 137.37(11) . . ?
S00Q Ag0B Au05 116.70(13) . . ?
S00Q Ag0B Ag09 134.14(12) . . ?
S00Q Ag0B Ag0C 114.11(12) . . ?
S00Q Ag0B Ag0D 105.60(11) . . ?
S00Q Ag0B Ag0G 54.62(11) . . ?
Au01 Ag0C Au02 56.52(3) . . ?
Au01 Ag0C Au04 55.74(3) . . ?
Au01 Ag0C Ag09 59.50(3) . . ?
Au01 Ag0C Ag0B 59.99(3) . . ?
Au01 Ag0C Ag0D 58.60(3) . . ?
Au01 Ag0C Ag0G 107.61(5) . . ?
Au01 Ag0C Cl2 131.25(11) . . ?
Au02 Ag0C Au04 58.31(3) . . ?
Au02 Ag0C Ag0D 105.76(4) . . ?
Au02 Ag0C Ag0G 164.04(5) . . ?
Au04 Ag0C Ag0G 116.13(5) . . ?
Ag09 Ag0C Au02 60.31(3) . . ?
Ag09 Ag0C Au04 107.06(4) . . ?
Ag09 Ag0C Ag0B 59.54(4) . . ?
Ag09 Ag0C Ag0D 110.07(5) . . ?
Ag09 Ag0C Ag0G 111.93(5) . . ?
Ag0B Ag0C Au02 107.39(4) . . ?
Ag0B Ag0C Au04 107.91(5) . . ?
Ag0B Ag0C Ag0D 63.56(4) . . ?
Ag0B Ag0C Ag0G 58.55(4) . . ?
Ag0D Ag0C Au04 57.59(3) . . ?
Ag0D Ag0C Ag0G 62.35(5) . . ?
S00T Ag0C Au01 149.64(13) . . ?
S00T Ag0C Au02 139.06(14) . . ?
S00T Ag0C Au04 150.37(11) . . ?
S00T Ag0C Ag09 102.31(11) . . ?
S00T Ag0C Ag0B 90.13(13) . . ?
S00T Ag0C Ag0D 115.16(14) . . ?
S00T Ag0C Ag0G 53.69(14) . . ?
S00T Ag0C Cl2 76.78(15) . . ?
Cl2 Ag0C Au02 101.60(12) . . ?
Cl2 Ag0C Au04 75.56(10) . . ?
Cl2 Ag0C Ag09 151.79(13) . . ?
Cl2 Ag0C Ag0B 147.66(13) . . ?
Cl2 Ag0C Ag0D 95.18(12) . . ?
Cl2 Ag0C Ag0G 90.53(13) . . ?
Au01 Ag0D Au04 57.63(3) . . ?
Au01 Ag0D Au05 57.47(3) . . ?
Au01 Ag0D Ag0A 57.24(3) . . ?
Au01 Ag0D Ag0B 58.01(3) . . ?
Au01 Ag0D Ag0C 58.59(3) . . ?
Au01 Ag0D Ag0G 106.89(5) . . ?
Au04 Ag0D Ag0A 58.62(3) . . ?
Au04 Ag0D Ag0B 107.95(4) . . ?
Au04 Ag0D Ag0C 63.13(4) . . ?
Au04 Ag0D Ag0G 120.38(5) . . ?
Au05 Ag0D Au04 106.21(4) . . ?
Au05 Ag0D Ag0A 59.15(3) . . ?
Au05 Ag0D Ag0B 59.24(3) . . ?
Au05 Ag0D Ag0C 106.25(4) . . ?
Au05 Ag0D Ag0G 108.52(5) . . ?
Ag0A Ag0D Ag0B 106.57(4) . . ?
Ag0A Ag0D Ag0G 163.02(5) . . ?
Ag0B Ag0D Ag0G 56.71(4) . . ?
Ag0C Ag0D Ag0A 108.72(5) . . ?
Ag0C Ag0D Ag0B 58.09(4) . . ?
Ag0C Ag0D Ag0G 61.43(5) . . ?
S00R Ag0D Au01 152.34(14) . . ?
S00R Ag0D Au04 115.04(13) . . ?
S00R Ag0D Au05 138.72(13) . . ?
S00R Ag0D Ag0A 145.98(13) . . ?
S00R Ag0D Ag0B 106.93(12) . . ?
S00R Ag0D Ag0C 93.88(14) . . ?
S00R Ag0D Ag0G 51.00(12) . . ?
Ag06 Ag0E Ag09 61.72(4) . . ?
S00K Ag0E Ag06 110.07(9) . . ?
S00K Ag0E Ag09 54.79(9) . . ?
S00K Ag0E S00M 165.14(13) . . ?
S00M Ag0E Ag06 55.47(8) . . ?
S00M Ag0E Ag09 110.87(9) . . ?
Ag07 Ag0F Ag08 58.67(4) . . ?
Ag07 Ag0F Ag0A 58.05(4) . . ?
Ag08 Ag0F Ag0A 58.77(4) . . ?
S00H Ag0F Ag07 97.52(10) . . ?
S00H Ag0F Ag08 107.19(10) . . ?
S00H Ag0F Ag0A 51.82(10) . . ?
S00H Ag0F S00L 119.15(13) . . ?
S00H Ag0F S00N 129.01(14) . . ?
S00L Ag0F Ag07 107.07(10) . . ?
S00L Ag0F Ag08 51.42(10) . . ?
S00L Ag0F Ag0A 97.67(10) . . ?
S00N Ag0F Ag07 52.44(10) . . ?
S00N Ag0F Ag08 91.26(10) . . ?
S00N Ag0F Ag0A 109.82(10) . . ?
S00N Ag0F S00L 109.62(13) . . ?
Ag0B Ag0G Ag0C 57.77(4) . . ?
Ag0B Ag0G Ag0D 60.95(4) . . ?
Ag0C Ag0G Ag0D 56.22(4) . . ?
S00Q Ag0G Ag0B 53.00(11) . . ?
S00Q Ag0G Ag0C 107.09(11) . . ?
S00Q Ag0G Ag0D 103.16(12) . . ?
S00Q Ag0G S00T 105.82(16) . . ?
S00R Ag0G Ag0B 111.23(13) . . ?
S00R Ag0G Ag0C 90.02(13) . . ?
S00R Ag0G Ag0D 51.11(11) . . ?
S00R Ag0G S00Q 133.02(19) . . ?
S00R Ag0G S00T 118.24(18) . . ?
S00T Ag0G Ag0B 87.53(11) . . ?
S00T Ag0G Ag0C 50.56(12) . . ?
S00T Ag0G Ag0D 106.03(12) . . ?
Ag0F S00H Ag0A 76.37(11) . . ?
C02X S00H Ag0A 113.0(6) . . ?
C02X S00H Ag0F 109.2(6) . . ?
C01F P00I Au03 115.9(5) . . ?
C01F P00I C02B 104.6(8) . . ?
C01F P00I C02O 102.6(7) . . ?
C02B P00I Au03 115.3(5) . . ?
C02O P00I Au03 111.5(5) . . ?
C02O P00I C02B 105.7(7) . . ?
C01E P00J Au02 111.4(5) . . ?
C01K P00J Au02 116.8(5) . . ?
C01K P00J C01E 104.0(7) . . ?
C01K P00J C01O 104.4(7) . . ?
C01O P00J Au02 114.8(5) . . ?
C01O P00J C01E 104.2(7) . . ?
Ag0E S00K Ag09 74.18(12) . . ?
C01M S00K Ag09 116.8(5) . . ?
C01M S00K Ag0E 108.3(5) . . ?
Ag08 S00L Ag0F 74.32(12) . . ?
C023 S00L Ag08 109.8(5) . . ?
C023 S00L Ag0F 109.5(5) . . ?
Ag0E S00M Ag06 73.22(10) . . ?
C01C S00M Ag06 115.8(5) . . ?
C01C S00M Ag0E 108.5(5) . . ?
Ag07 S00N Ag0F 73.66(11) . . ?
C02R S00N Ag07 111.5(4) . . ?
C02R S00N Ag0F 114.1(4) . . ?
C034 P00O Au05 115.7(5) . . ?
C036 P00O Au05 115.6(7) . . ?
C036 P00O C034 103.4(9) . . ?
C03E P00O Au05 111.1(6) . . ?
C03E P00O C034 106.5(8) . . ?
C03E P00O C036 103.5(8) . . ?
C01H P00P Au04 114.6(5) . . ?
C01H P00P C02G 103.6(7) . . ?
C01H P00P C02S 105.0(7) . . ?
C02G P00P Au04 111.9(5) . . ?
C02S P00P Au04 114.2(5) . . ?
C02S P00P C02G 106.6(7) . . ?
Ag0B S00Q Ag0G 72.38(13) . . ?
C03T S00Q Ag0B 111.7(6) . . ?
C03T S00Q Ag0G 109.1(6) . . ?
Ag0G S00R Ag0D 77.89(13) . . ?
C73 S00R Ag0D 115.6(7) . . ?
C73 S00R Ag0G 111.0(7) . . ?
H2A C2 H2B 109.5 . . ?
H2A C2 H2C 109.5 . . ?
H2B C2 H2C 109.5 . . ?
C04U C2 H2A 109.5 . . ?
C04U C2 H2B 109.5 . . ?
C04U C2 H2C 109.5 . . ?
Ag0C S00T Ag0G 75.75(15) . . ?
C04O S00T Ag0C 110.7(5) . . ?
C04O S00T Ag0G 115.4(5) . . ?
H1BA C1B H1BB 109.5 . . ?
H1BA C1B H1BC 109.5 . . ?
H1BB C1B H1BC 109.5 . . ?
C04A C1B H1BA 109.5 . . ?
C04A C1B H1BB 109.5 . . ?
C04A C1B H1BC 109.5 . . ?
H2BA C2B H2BB 109.5 . . ?
H2BA C2B H2BC 109.5 . . ?
H2BB C2B H2BC 109.5 . . ?
C02N C2B H2BA 109.5 . . ?
C02N C2B H2BB 109.5 . . ?
C02N C2B H2BC 109.5 . . ?
H3BA C3B H3BB 109.5 . . ?
H3BA C3B H3BC 109.5 . . ?
H3BB C3B H3BC 109.5 . . ?
C054 C3B H3BA 109.5 . . ?
C054 C3B H3BB 109.5 . . ?
C054 C3B H3BC 109.5 . . ?
H4BA C4B H4BB 109.5 . . ?
H4BA C4B H4BC 109.5 . . ?
H4BB C4B H4BC 109.5 . . ?
C022 C4B H4BA 109.5 . . ?
C022 C4B H4BB 109.5 . . ?
C022 C4B H4BC 109.5 . . ?
C01A O010 C01P 118.3(12) . . ?
HA C HB 109.5 . . ?
HA C HC 109.5 . . ?
HB C HC 109.5 . . ?
C01X C HA 109.5 . . ?
C01X C HB 109.5 . . ?
C01X C HC 109.5 . . ?
H5BA C5B H5BB 109.5 . . ?
H5BA C5B H5BC 109.5 . . ?
H5BB C5B H5BC 109.5 . . ?
C03W C5B H5BA 109.5 . . ?
C03W C5B H5BB 109.5 . . ?
C03W C5B H5BC 109.5 . . ?
H6BA C6B H6BB 109.5 . . ?
H6BA C6B H6BC 109.5 . . ?
H6BB C6B H6BC 109.5 . . ?
C037 C6B H6BA 109.5 . . ?
C037 C6B H6BB 109.5 . . ?
C037 C6B H6BC 109.5 . . ?
C026 O017 C03B 117.3(13) . . ?
H7BA C7B H7BB 109.5 . . ?
H7BA C7B H7BC 109.5 . . ?
H7BB C7B H7BC 109.5 . . ?
C048 C7B H7BA 109.5 . . ?
C048 C7B H7BB 109.5 . . ?
C048 C7B H7BC 109.5 . . ?
C01H C01A O010 115.4(14) . . ?
C02P C01A O010 118.9(12) . . ?
C02P C01A C01H 125.6(14) . . ?
C01U C01C S00M 121.8(12) . . ?
C01U C01C C025 119.5(14) . . ?
C025 C01C S00M 118.6(11) . . ?
C01L C01E P00J 121.8(11) . . ?
C01L C01E C02T 120.2(13) . . ?
C02T C01E P00J 117.9(12) . . ?
C01W C01F P00I 124.5(13) . . ?
C01W C01F C03B 116.6(15) . . ?
C03B C01F P00I 118.9(12) . . ?
C02B C01G H01G 118.9 . . ?
C02I C01G H01G 118.9 . . ?
C02I C01G C02B 122.1(16) . . ?
C01A C01H P00P 121.8(12) . . ?
C01A C01H C01V 116.2(14) . . ?
C01V C01H P00P 121.8(11) . . ?
C01O C01I H01I 119.9 . . ?
C027 C01I H01I 119.9 . . ?
C027 C01I C01O 120.2(13) . . ?
C02Y C01K P00J 121.2(12) . . ?
C03D C01K P00J 121.4(12) . . ?
C03D C01K C02Y 117.0(14) . . ?
C01E C01L H01L 119.6 . . ?
C02V C01L C01E 120.8(15) . . ?
C02V C01L H01L 119.6 . . ?
C021 C01M S00K 117.8(11) . . ?
C035 C01M S00K 121.7(13) . . ?
C035 C01M C021 120.2(15) . . ?
C01I C01O P00J 122.3(10) . . ?
C01I C01O C01P 116.9(13) . . ?
C01P C01O P00J 120.7(11) . . ?
O010 C01P C01O 114.9(13) . . ?
C01Z C01P O010 122.3(13) . . ?
C01Z C01P C01O 122.5(14) . . ?
C02S C01Q H01Q 119.7 . . ?
C02U C01Q H01Q 119.7 . . ?
C02U C01Q C02S 120.7(17) . . ?
H8BA C8B H8BB 109.5 . . ?
H8BA C8B H8BC 109.5 . . ?
H8BB C8B H8BC 109.5 . . ?
C03N C8B H8BA 109.5 . . ?
C03N C8B H8BB 109.5 . . ?
C03N C8B H8BC 109.5 . . ?
C01W C01S H01S 120.1 . . ?
C01W C01S C04E 119.9(16) . . ?
C04E C01S H01S 120.1 . . ?
C01C C01U C4 119.4(13) . . ?
C01C C01U Cl4 119.4(13) . . ?
C02C C01U C01C 121.5(15) . . ?
C02C C01U C4 119.1(13) . . ?
C02C C01U Cl4 119.1(13) . . ?
C01H C01V H01V 120.4 . . ?
C03F C01V C01H 119.1(13) . . ?
C03F C01V H01V 120.4 . . ?
C01F C01W H01W 118.4 . . ?
C01S C01W C01F 123.2(16) . . ?
C01S C01W H01W 118.4 . . ?
C023 C01X C 123.4(13) . . ?
C023 C01X Cl 123.4(13) . . ?
C03C C01X C 117.9(14) . . ?
C03C C01X C023 118.3(16) . . ?
C03C C01X Cl 117.9(14) . . ?
C01P C01Z H01Z 119.9 . . ?
C01P C01Z C03A 120.3(14) . . ?
C03A C01Z H01Z 119.9 . . ?
C031 C020 H020 119.8 . . ?
C031 C020 C04L 120.5(17) . . ?
C04L C020 H020 119.8 . . ?
C01M C021 C5 121.8(14) . . ?
C01M C021 C046 117.8(15) . . ?
C01M C021 Cl5 121.8(14) . . ?
C046 C021 C5 120.2(15) . . ?
C046 C021 Cl5 120.2(15) . . ?
C023 C022 C4B 118.8(12) . . ?
C023 C022 Cl4A 118.8(12) . . ?
C02Q C022 C4B 119.6(14) . . ?
C02Q C022 C023 121.7(16) . . ?
C02Q C022 Cl4A 119.6(14) . . ?
C01X C023 S00L 118.8(12) . . ?
C022 C023 S00L 122.5(12) . . ?
C022 C023 C01X 117.6(14) . . ?
C02O C024 H024 118.7 . . ?
C03H C024 H024 118.7 . . ?
C03H C024 C02O 122.7(17) . . ?
C01C C025 C0 123.3(14) . . ?
C01C C025 Cl6 123.3(14) . . ?
C033 C025 C01C 115.9(14) . . ?
C033 C025 C0 120.8(14) . . ?
C033 C025 Cl6 120.8(14) . . ?
O017 C026 C02E 120.6(15) . . ?
C034 C026 O017 116.0(15) . . ?
C034 C026 C02E 123.1(18) . . ?
C01I C027 H027 120.2 . . ?
C03A C027 C01I 119.6(14) . . ?
C03A C027 H027 120.2 . . ?
C01U C4 H4A 109.5 . . ?
C01U C4 H4B 109.5 . . ?
C01U C4 H4C 109.5 . . ?
H4A C4 H4B 109.5 . . ?
H4A C4 H4C 109.5 . . ?
H4B C4 H4C 109.5 . . ?
C02G C02A H02A 119.4 . . ?
C02G C02A C02H 121.2(16) . . ?
C02H C02A H02A 119.4 . . ?
C01G C02B P00I 118.0(12) . . ?
C02L C02B P00I 125.1(12) . . ?
C02L C02B C01G 116.9(15) . . ?
C01U C02C H02C 119.6 . . ?
C01U C02C C032 120.8(14) . . ?
C032 C02C H02C 119.6 . . ?
C021 C5 H5A 109.5 . . ?
C021 C5 H5B 109.5 . . ?
C021 C5 H5C 109.5 . . ?
H5A C5 H5B 109.5 . . ?
H5A C5 H5C 109.5 . . ?
H5B C5 H5C 109.5 . . ?
C026 C02E H02E 120.5 . . ?
C026 C02E C03J 119.0(17) . . ?
C03J C02E H02E 120.5 . . ?
C02S C02F H02F 119.9 . . ?
C02S C02F C04T 120.1(17) . . ?
C04T C02F H02F 119.9 . . ?
C02A C02G P00P 120.8(13) . . ?
C02K C02G P00P 120.7(12) . . ?
C02K C02G C02A 118.4(14) . . ?
C02A C02H H02H 120.8 . . ?
C03X C02H C02A 118.4(16) . . ?
C03X C02H H02H 120.8 . . ?
C01G C02I H02I 121.4 . . ?
C03Z C02I C01G 117.2(16) . . ?
C03Z C02I H02I 121.4 . . ?
C02G C02K H02K 119.4 . . ?
C02G C02K C03Q 121.2(15) . . ?
C03Q C02K H02K 119.4 . . ?
C02B C02L H02L 118.6 . . ?
C04B C02L C02B 122.8(17) . . ?
C04B C02L H02L 118.6 . . ?
C024 C02O P00I 125.4(13) . . ?
C024 C02O C03R 116.5(15) . . ?
C03R C02O P00I 118.0(11) . . ?
C01A C02P H02P 121.7 . . ?
C01A C02P C03U 116.6(14) . . ?
C03U C02P H02P 121.7 . . ?
C022 C02Q H02Q 119.1 . . ?
C022 C02Q C042 121.7(17) . . ?
C042 C02Q H02Q 119.1 . . ?
C04A C02R S00N 124.2(6) . . ?
C04A C02R C02N 120.0 . . ?
C02N C02R S00N 115.3(6) . . ?
C02R C04A C1B 121.3(7) . . ?
C02R C04A C03L 120.0 . . ?
C02R C04A Cl1A 121.3(7) . . ?
C03L C04A C1B 118.7(7) . . ?
C03L C04A Cl1A 118.7(7) . . ?
C04A C03L H03L 120.0 . . ?
C04A C03L C03Y 120.0 . . ?
C03Y C03L H03L 120.0 . . ?
C03L C03Y H03Y 120.0 . . ?
C028 C03Y C03L 120.0 . . ?
C028 C03Y H03Y 120.0 . . ?
C03Y C028 H028 120.0 . . ?
C02N C028 C03Y 120.0 . . ?
C02N C028 H028 120.0 . . ?
C02R C02N C2B 125.2(7) . . ?
C02R C02N Cl2A 125.2(7) . . ?
C028 C02N C2B 114.8(7) . . ?
C028 C02N C02R 120.0 . . ?
C028 C02N Cl2A 114.8(7) . . ?
C01Q C02S P00P 119.9(13) . . ?
C02F C02S P00P 120.8(13) . . ?
C02F C02S C01Q 119.1(16) . . ?
C01E C02T H02T 120.8 . . ?
C02W C02T C01E 118.4(15) . . ?
C02W C02T H02T 120.8 . . ?
C01Q C02U H02U 118.9 . . ?
C01Q C02U C04S 122.3(17) . . ?
C04S C02U H02U 118.9 . . ?
C01L C02V H02V 119.9 . . ?
C01L C02V C03K 120.2(16) . . ?
C03K C02V H02V 119.9 . . ?
C02T C02W H02W 119.8 . . ?
C02T C02W C03K 120.4(15) . . ?
C03K C02W H02W 119.8 . . ?
C037 C02X S00H 119.7(14) . . ?
C03W C02X S00H 119.9(13) . . ?
C03W C02X C037 120.2(16) . . ?
C01K C02Y H02Y 120.3 . . ?
C031 C02Y C01K 119.3(15) . . ?
C031 C02Y H02Y 120.3 . . ?
C03E C02Z H02Z 119.3 . . ?
C03E C02Z C03M 121.4(16) . . ?
C03M C02Z H02Z 119.3 . . ?
C025 C0 H0A 109.5 . . ?
C025 C0 H0B 109.5 . . ?
C025 C0 H0C 109.5 . . ?
H0A C0 H0B 109.5 . . ?
H0A C0 H0C 109.5 . . ?
H0B C0 H0C 109.5 . . ?
C020 C031 C02Y 122.0(18) . . ?
C020 C031 H031 119.0 . . ?
C02Y C031 H031 119.0 . . ?
C02C C032 H032 120.8 . . ?
C033 C032 C02C 118.4(15) . . ?
C033 C032 H032 120.8 . . ?
C025 C033 H033 118.1 . . ?
C032 C033 C025 123.8(16) . . ?
C032 C033 H033 118.1 . . ?
C026 C034 P00O 123.4(14) . . ?
C026 C034 C04D 117.7(17) . . ?
C04D C034 P00O 118.7(13) . . ?
C01M C035 C03I 119.4(16) . . ?
C01M C035 C9B 122.2(15) . . ?
C01M C035 Cl9A 122.2(15) . . ?
C03I C035 C9B 118.1(15) . . ?
C03I C035 Cl9A 118.1(15) . . ?
C044 C036 P00O 120.4(16) . . ?
C044 C036 C04C 116.9(18) . . ?
C04C C036 P00O 122.6(15) . . ?
C02X C037 C6B 120.8(14) . . ?
C02X C037 Cl6A 120.8(14) . . ?
C04N C037 C6B 118.1(15) . . ?
C04N C037 C02X 120.9(18) . . ?
C04N C037 Cl6A 118.1(15) . . ?
C03I C038 H038 119.2 . . ?
C046 C038 H038 119.2 . . ?
C046 C038 C03I 121.5(18) . . ?
C03R C039 H039 121.2 . . ?
C03V C039 H039 121.2 . . ?
C03V C039 C03R 117.6(17) . . ?
C01Z C03A C027 120.5(15) . . ?
C01Z C03A H03A 119.8 . . ?
C027 C03A H03A 119.8 . . ?
O017 C03B C01F 118.1(14) . . ?
C03S C03B O017 122.0(14) . . ?
C03S C03B C01F 119.8(15) . . ?
C01X C03C H03C 119.4 . . ?
C042 C03C C01X 121.1(17) . . ?
C042 C03C H03C 119.4 . . ?
C01K C03D H03D 118.2 . . ?
C04L C03D C01K 123.5(16) . . ?
C04L C03D H03D 118.2 . . ?
C02Z C03E P00O 119.0(13) . . ?
C02Z C03E C047 117.1(17) . . ?
C047 C03E P00O 124.0(15) . . ?
C01V C03F H03F 120.0 . . ?
C03U C03F C01V 120.0(15) . . ?
C03U C03F H03F 120.0 . . ?
C024 C03H H03H 119.8 . . ?
C024 C03H C03V 120.4(16) . . ?
C03V C03H H03H 119.8 . . ?
C035 C03I H03I 119.8 . . ?
C038 C03I C035 120.4(17) . . ?
C038 C03I H03I 119.8 . . ?
C02E C03J H03J 120.3 . . ?
C041 C03J C02E 119(2) . . ?
C041 C03J H03J 120.3 . . ?
C02V C03K C02W 119.8(14) . . ?
C02V C03K H03K 120.1 . . ?
C02W C03K H03K 120.1 . . ?
C02Z C03M H03M 118.8 . . ?
C04G C03M C02Z 122.4(18) . . ?
C04G C03M H03M 118.8 . . ?
C03T C03N C8B 119.0(15) . . ?
C03T C03N Cl8A 119.0(15) . . ?
C04I C03N C8B 117.3(16) . . ?
C04I C03N C03T 123.4(18) . . ?
C04I C03N Cl8A 117.3(16) . . ?
H3A C3 H3B 109.5 . . ?
H3A C3 H3C 109.5 . . ?
H3B C3 H3C 109.5 . . ?
C045 C3 H3A 109.5 . . ?
C045 C3 H3B 109.5 . . ?
C045 C3 H3C 109.5 . . ?
C035 C9B H9BA 109.5 . . ?
C035 C9B H9BB 109.5 . . ?
C035 C9B H9BC 109.5 . . ?
H9BA C9B H9BB 109.5 . . ?
H9BA C9B H9BC 109.5 . . ?
H9BB C9B H9BC 109.5 . . ?
C02K C03Q H03Q 119.3 . . ?
C03X C03Q C02K 121.4(17) . . ?
C03X C03Q H03Q 119.3 . . ?
C02O C03R H03R 119.8 . . ?
C039 C03R C02O 120.5(15) . . ?
C039 C03R H03R 119.8 . . ?
C03B C03S H03S 120.3 . . ?
C04E C03S C03B 119.3(16) . . ?
C04E C03S H03S 120.3 . . ?
C03N C03T S00Q 121.1(14) . . ?
C045 C03T S00Q 119.5(13) . . ?
C045 C03T C03N 117.8(16) . . ?
C02P C03U H03U 119.0 . . ?
C03F C03U C02P 122.0(16) . . ?
C03F C03U H03U 119.0 . . ?
C039 C03V H03V 119.0 . . ?
C03H C03V C039 121.9(16) . . ?
C03H C03V H03V 119.0 . . ?
C02X C03W C5B 124.1(14) . . ?
C02X C03W C04J 121.4(17) . . ?
C02X C03W Cl5A 124.1(14) . . ?
C04J C03W C5B 114.5(15) . . ?
C04J C03W Cl5A 114.5(15) . . ?
C02H C03X H03X 120.4 . . ?
C03Q C03X C02H 119.2(16) . . ?
C03Q C03X H03X 120.4 . . ?
C02I C03Z H03Z 119.4 . . ?
C02I C03Z C04B 121.3(17) . . ?
C04B C03Z H03Z 119.4 . . ?
C04C C040 H040 121.6 . . ?
C04C C040 C04P 116.9(19) . . ?
C04P C040 H040 121.6 . . ?
C03J C041 H041 120.2 . . ?
C03J C041 C04D 120(2) . . ?
C04D C041 H041 120.2 . . ?
C02Q C042 C03C 119.3(17) . . ?
C02Q C042 H042 120.3 . . ?
C03C C042 H042 120.3 . . ?
C036 C044 H044 117.6 . . ?
C04R C044 C036 125(2) . . ?
C04R C044 H044 117.6 . . ?
C03T C045 C3 121.4(17) . . ?
C03T C045 Cl3 121.4(17) . . ?
C04V C045 C3 121.1(17) . . ?
C04V C045 C03T 117.4(18) . . ?
C04V C045 Cl3 121.1(17) . . ?
C021 C046 H046 119.8 . . ?
C038 C046 C021 120.3(18) . . ?
C038 C046 H046 119.8 . . ?
C03E C047 H047 119.2 . . ?
C03E C047 C04K 121.6(18) . . ?
C04K C047 H047 119.2 . . ?
C04I C049 H049 121.3 . . ?
C04V C049 H049 121.3 . . ?
C04V C049 C04I 117.5(19) . . ?
C02L C04B C03Z 119.6(17) . . ?
C02L C04B H04B 120.2 . . ?
C03Z C04B H04B 120.2 . . ?
C036 C04C H04C 118.8 . . ?
C040 C04C C036 122.4(19) . . ?
C040 C04C H04C 118.8 . . ?
C034 C04D C041 121.1(18) . . ?
C034 C04D H04D 119.5 . . ?
C041 C04D H04D 119.5 . . ?
C01S C04E C03S 121.1(16) . . ?
C01S C04E H04E 119.5 . . ?
C03S C04E H04E 119.5 . . ?
H1A C1 H1B 109.5 . . ?
H1A C1 H1C 109.5 . . ?
H1B C1 H1C 109.5 . . ?
C58 C1 H1A 109.5 . . ?
C58 C1 H1B 109.5 . . ?
C58 C1 H1C 109.5 . . ?
C03M C04G H04G 121.1 . . ?
C04K C04G C03M 117.7(18) . . ?
C04K C04G H04G 121.1 . . ?
C03N C04I C049 119.3(18) . . ?
C03N C04I H04I 120.4 . . ?
C049 C04I H04I 120.4 . . ?
C03W C04J H04J 123.6 . . ?
C03W C04J C04Y 112.9(18) . . ?
C04Y C04J H04J 123.6 . . ?
C047 C04K H04K 120.1 . . ?
C04G C04K C047 119.7(17) . . ?
C04G C04K H04K 120.1 . . ?
C020 C04L H04L 121.3 . . ?
C03D C04L C020 117.4(16) . . ?
C03D C04L H04L 121.3 . . ?
C037 C04N H04N 120.6 . . ?
C04Y C04N C037 118.7(19) . . ?
C04Y C04N H04N 120.6 . . ?
C04U C04O S00T 123.5(9) . . ?
C04U C04O C054 120.0 . . ?
C054 C04O S00T 115.0(9) . . ?
C04O C04U C2 122.3(9) . . ?
C04O C04U C050 120.0 . . ?
C04O C04U Cl2 122.3(9) . . ?
C050 C04U C2 117.7(9) . . ?
C050 C04U Cl2 117.7(9) . . ?
C04U C050 H050 120.0 . . ?
C110 C050 C04U 120.0 . . ?
C110 C050 H050 120.0 . . ?
C050 C110 H110 120.0 . . ?
C167 C110 C050 120.0 . . ?
C167 C110 H110 120.0 . . ?
C110 C167 H167 120.0 . . ?
C110 C167 C054 120.0 . . ?
C054 C167 H167 120.0 . . ?
C04O C054 C3B 123.2(10) . . ?
C04O C054 Cl3A 123.2(10) . . ?
C167 C054 C3B 116.8(10) . . ?
C167 C054 C04O 120.0 . . ?
C167 C054 Cl3A 116.8(10) . . ?
C040 C04P H04P 120.1 . . ?
C04R C04P C040 119.7(19) . . ?
C04R C04P H04P 120.1 . . ?
C044 C04R C04P 119(2) . . ?
C044 C04R H04R 120.4 . . ?
C04P C04R H04R 120.4 . . ?
C02U C04S H04S 123.0 . . ?
C04T C04S C02U 114.0(17) . . ?
C04T C04S H04S 123.0 . . ?
C02F C04T C04S 123.8(18) . . ?
C02F C04T H04T 118.1 . . ?
C04S C04T H04T 118.1 . . ?
C045 C04V C049 124(2) . . ?
C045 C04V H04V 118.1 . . ?
C049 C04V H04V 118.1 . . ?
C04J C04Y H04Y 117.1 . . ?
C04N C04Y C04J 125.8(19) . . ?
C04N C04Y H04Y 117.1 . . ?
C58 C73 S00R 120.0(11) . . ?
C58 C73 C048 120.0 . . ?
C048 C73 S00R 120.0(11) . . ?
C73 C58 C1 120.6(13) . . ?
C73 C58 C04W 120.0 . . ?
C73 C58 Cl1 120.6(13) . . ?
C04W C58 C1 119.2(13) . . ?
C04W C58 Cl1 119.2(13) . . ?
C58 C04W H04W 120.0 . . ?
C122 C04W C58 120.0 . . ?
C122 C04W H04W 120.0 . . ?
C04W C122 H122 120.0 . . ?
C04Q C122 C04W 120.0 . . ?
C04Q C122 H122 120.0 . . ?
C122 C04Q H04Q 120.0 . . ?
C122 C04Q C048 120.0 . . ?
C048 C04Q H04Q 120.0 . . ?
C73 C048 C7B 122.9(13) . . ?
C73 C048 Cl7A 122.9(13) . . ?
C04Q C048 C7B 116.7(13) . . ?
C04Q C048 C73 120.0 . . ?
C04Q C048 Cl7A 116.7(13) . . ?
C04A Cl1A Ag07 103.4(4) . . ?
C04U Cl2 Ag0C 102.8(5) . . ?

loop_
_geom_bond_atom_site_label_1
_geom_bond_atom_site_label_2
_geom_bond_distance
_geom_bond_site_symmetry_2
_geom_bond_publ_flag
Au01 Au02 2.7050(9) . ?
Au01 Au03 2.7051(8) . ?
Au01 Au04 2.7306(9) . ?
Au01 Au05 2.7180(10) . ?
Au01 Ag06 2.8254(11) . ?
Au01 Ag07 2.8019(13) . ?
Au01 Ag08 2.8177(13) . ?
Au01 Ag09 2.8209(12) . ?
Au01 Ag0A 2.7955(12) . ?
Au01 Ag0B 2.8548(13) . ?
Au01 Ag0C 2.7989(13) . ?
Au01 Ag0D 2.7992(12) . ?
Au02 Au04 2.8942(9) . ?
Au02 Ag06 2.9465(12) . ?
Au02 Ag08 2.8755(13) . ?
Au02 Ag09 2.9108(13) . ?
Au02 Ag0C 2.9102(13) . ?
Au02 P00J 2.336(4) . ?
Au03 Au05 2.8845(9) . ?
Au03 Ag06 2.9228(13) . ?
Au03 Ag07 2.8731(13) . ?
Au03 Ag09 2.9195(14) . ?
Au03 Ag0B 2.8459(13) . ?
Au03 P00I 2.315(3) . ?
Au04 Ag08 2.9548(12) . ?
Au04 Ag0A 2.8851(13) . ?
Au04 Ag0C 3.0265(14) . ?
Au04 Ag0D 2.8646(14) . ?
Au04 P00P 2.352(4) . ?
Au05 Ag07 3.0268(13) . ?
Au05 Ag0A 2.9037(13) . ?
Au05 Ag0B 2.9327(14) . ?
Au05 Ag0D 2.8539(13) . ?
Au05 P00O 2.333(4) . ?
Ag06 Ag07 2.8800(15) . ?
Ag06 Ag08 2.8850(14) . ?
Ag06 Ag09 3.0024(16) . ?
Ag06 Ag0E 2.9168(15) . ?
Ag06 S00M 2.510(3) . ?
Ag07 Ag08 2.9460(15) . ?
Ag07 Ag0A 2.9401(14) . ?
Ag07 Ag0F 2.9865(16) . ?
Ag07 S00N 2.467(4) . ?
Ag07 Cl1A 2.858(6) . ?
Ag08 Ag0A 2.9919(15) . ?
Ag08 Ag0F 3.0263(16) . ?
Ag08 S00L 2.457(4) . ?
Ag09 Ag0B 2.8761(16) . ?
Ag09 Ag0C 2.8840(14) . ?
Ag09 Ag0E 2.9362(15) . ?
Ag09 S00K 2.493(4) . ?
Ag0A Ag0D 3.0221(17) . ?
Ag0A Ag0F 3.0709(17) . ?
Ag0A S00H 2.484(4) . ?
Ag0B Ag0C 2.9087(16) . ?
Ag0B Ag0D 3.0680(15) . ?
Ag0B Ag0G 2.9336(17) . ?
Ag0B S00Q 2.458(5) . ?
Ag0C Ag0D 2.9168(16) . ?
Ag0C Ag0G 3.0821(19) . ?
Ag0C S00T 2.456(5) . ?
Ag0C Cl2 2.820(5) . ?
Ag0D Ag0G 3.108(2) . ?
Ag0D S00R 2.474(5) . ?
Ag0E S00K 2.373(4) . ?
Ag0E S00M 2.378(4) . ?
Ag0F S00H 2.484(4) . ?
Ag0F S00L 2.551(4) . ?
Ag0F S00N 2.515(4) . ?
Ag0G S00Q 2.509(5) . ?
Ag0G S00R 2.471(5) . ?
Ag0G S00T 2.563(6) . ?
S00H C02X 1.789(16) . ?
P00I C01F 1.799(17) . ?
P00I C02B 1.824(16) . ?
P00I C02O 1.807(15) . ?
P00J C01E 1.845(14) . ?
P00J C01K 1.784(14) . ?
P00J C01O 1.809(14) . ?
S00K C01M 1.813(15) . ?
S00L C023 1.780(15) . ?
S00M C01C 1.778(15) . ?
S00N C02R 1.785(9) . ?
P00O C034 1.835(17) . ?
P00O C036 1.801(19) . ?
P00O C03E 1.796(17) . ?
P00P C01H 1.798(16) . ?
P00P C02G 1.819(15) . ?
P00P C02S 1.818(17) . ?
S00Q C03T 1.782(18) . ?
S00R C73 1.766(14) . ?
C2 H2A 0.9600 . ?
C2 H2B 0.9600 . ?
C2 H2C 0.9600 . ?
C2 C04U 1.693(11) . ?
S00T C04O 1.771(12) . ?
C1B H1BA 0.9600 . ?
C1B H1BB 0.9600 . ?
C1B H1BC 0.9600 . ?
C1B C04A 1.715(9) . ?
C2B H2BA 0.9600 . ?
C2B H2BB 0.9600 . ?
C2B H2BC 0.9600 . ?
C2B C02N 1.681(10) . ?
C3B H3BA 0.9600 . ?
C3B H3BB 0.9600 . ?
C3B H3BC 0.9600 . ?
C3B C054 1.708(12) . ?
C4B H4BA 0.9600 . ?
C4B H4BB 0.9600 . ?
C4B H4BC 0.9600 . ?
C4B C022 1.693(18) . ?
O010 C01A 1.407(17) . ?
O010 C01P 1.410(18) . ?
C HA 0.9600 . ?
C HB 0.9600 . ?
C HC 0.9600 . ?
C C01X 1.621(18) . ?
C5B H5BA 0.9600 . ?
C5B H5BB 0.9600 . ?
C5B H5BC 0.9600 . ?
C5B C03W 1.61(2) . ?
C6B H6BA 0.9600 . ?
C6B H6BB 0.9600 . ?
C6B H6BC 0.9600 . ?
C6B C037 1.65(2) . ?
O017 C026 1.35(2) . ?
O017 C03B 1.42(2) . ?
C7B H7BA 0.9600 . ?
C7B H7BB 0.9600 . ?
C7B H7BC 0.9600 . ?
C7B C048 1.558(18) . ?
C01A C01H 1.353(19) . ?
C01A C02P 1.35(2) . ?
C01C C01U 1.423(19) . ?
C01C C025 1.43(2) . ?
C01E C01L 1.38(2) . ?
C01E C02T 1.40(2) . ?
C01F C01W 1.40(2) . ?
C01F C03B 1.44(2) . ?
C01G H01G 0.9300 . ?
C01G C02B 1.42(2) . ?
C01G C02I 1.41(2) . ?
C01H C01V 1.44(2) . ?
C01I H01I 0.9300 . ?
C01I C01O 1.41(2) . ?
C01I C027 1.41(2) . ?
C01K C02Y 1.40(2) . ?
C01K C03D 1.40(2) . ?
C01L H01L 0.9300 . ?
C01L C02V 1.36(2) . ?
C01M C021 1.40(2) . ?
C01M C035 1.36(2) . ?
C01O C01P 1.436(18) . ?
C01P C01Z 1.33(2) . ?
C01Q H01Q 0.9300 . ?
C01Q C02S 1.40(2) . ?
C01Q C02U 1.35(2) . ?
C8B H8BA 0.9600 . ?
C8B H8BB 0.9600 . ?
C8B H8BC 0.9600 . ?
C8B C03N 1.56(2) . ?
C01S H01S 0.9300 . ?
C01S C01W 1.35(2) . ?
C01S C04E 1.37(2) . ?
C01U C4 1.58(2) . ?
C01U C02C 1.34(2) . ?
C01U Cl4 1.58(2) . ?
C01V H01V 0.9300 . ?
C01V C03F 1.42(2) . ?
C01W H01W 0.9300 . ?
C01X C023 1.42(2) . ?
C01X C03C 1.41(2) . ?
C01X Cl 1.621(18) . ?
C01Z H01Z 0.9300 . ?
C01Z C03A 1.39(2) . ?
C020 H020 0.9300 . ?
C020 C031 1.33(2) . ?
C020 C04L 1.42(2) . ?
C021 C5 1.53(2) . ?
C021 C046 1.42(2) . ?
C021 Cl5 1.53(2) . ?
C022 C023 1.42(2) . ?
C022 C02Q 1.33(2) . ?
C022 Cl4A 1.693(18) . ?
C024 H024 0.9300 . ?
C024 C02O 1.39(2) . ?
C024 C03H 1.34(2) . ?
C025 C0 1.489(19) . ?
C025 C033 1.42(2) . ?
C025 Cl6 1.489(19) . ?
C026 C02E 1.37(2) . ?
C026 C034 1.32(2) . ?
C027 H027 0.9300 . ?
C027 C03A 1.39(2) . ?
C4 H4A 0.9600 . ?
C4 H4B 0.9600 . ?
C4 H4C 0.9600 . ?
C02A H02A 0.9300 . ?
C02A C02G 1.39(2) . ?
C02A C02H 1.41(2) . ?
C02B C02L 1.39(2) . ?
C02C H02C 0.9300 . ?
C02C C032 1.41(2) . ?
C5 H5A 0.9600 . ?
C5 H5B 0.9600 . ?
C5 H5C 0.9600 . ?
C02E H02E 0.9300 . ?
C02E C03J 1.41(3) . ?
C02F H02F 0.9300 . ?
C02F C02S 1.33(2) . ?
C02F C04T 1.39(2) . ?
C02G C02K 1.36(2) . ?
C02H H02H 0.9300 . ?
C02H C03X 1.40(2) . ?
C02I H02I 0.9300 . ?
C02I C03Z 1.36(2) . ?
C02K H02K 0.9300 . ?
C02K C03Q 1.37(2) . ?
C02L H02L 0.9300 . ?
C02L C04B 1.33(2) . ?
C02O C03R 1.42(2) . ?
C02P H02P 0.9300 . ?
C02P C03U 1.42(2) . ?
C02Q H02Q 0.9300 . ?
C02Q C042 1.37(2) . ?
C02R C04A 1.3900 . ?
C02R C02N 1.3900 . ?
C04A C03L 1.3900 . ?
C04A Cl1A 1.715(9) . ?
C03L H03L 0.9300 . ?
C03L C03Y 1.3900 . ?
C03Y H03Y 0.9300 . ?
C03Y C028 1.3900 . ?
C028 H028 0.9300 . ?
C028 C02N 1.3900 . ?
C02N Cl2A 1.681(10) . ?
C02T H02T 0.9300 . ?
C02T C02W 1.38(2) . ?
C02U H02U 0.9300 . ?
C02U C04S 1.42(2) . ?
C02V H02V 0.9300 . ?
C02V C03K 1.37(2) . ?
C02W H02W 0.9300 . ?
C02W C03K 1.40(2) . ?
C02X C037 1.41(2) . ?
C02X C03W 1.40(2) . ?
C02Y H02Y 0.9300 . ?
C02Y C031 1.38(2) . ?
C02Z H02Z 0.9300 . ?
C02Z C03E 1.32(2) . ?
C02Z C03M 1.39(2) . ?
C0 H0A 0.9600 . ?
C0 H0B 0.9600 . ?
C0 H0C 0.9600 . ?
C031 H031 0.9300 . ?
C032 H032 0.9300 . ?
C032 C033 1.37(2) . ?
C033 H033 0.9300 . ?
C034 C04D 1.39(2) . ?
C035 C03I 1.41(2) . ?
C035 C9B 1.52(2) . ?
C035 Cl9A 1.52(2) . ?
C036 C044 1.38(3) . ?
C036 C04C 1.41(2) . ?
C037 C04N 1.38(2) . ?
C037 Cl6A 1.65(2) . ?
C038 H038 0.9300 . ?
C038 C03I 1.34(2) . ?
C038 C046 1.34(2) . ?
C039 H039 0.9300 . ?
C039 C03R 1.42(2) . ?
C039 C03V 1.38(2) . ?
C03A H03A 0.9300 . ?
C03B C03S 1.40(2) . ?
C03C H03C 0.9300 . ?
C03C C042 1.38(2) . ?
C03D H03D 0.9300 . ?
C03D C04L 1.35(2) . ?
C03E C047 1.39(2) . ?
C03F H03F 0.9300 . ?
C03F C03U 1.32(2) . ?
C03H H03H 0.9300 . ?
C03H C03V 1.35(2) . ?
C03I H03I 0.9300 . ?
C03J H03J 0.9300 . ?
C03J C041 1.33(3) . ?
C03K H03K 0.9300 . ?
C03M H03M 0.9300 . ?
C03M C04G 1.37(2) . ?
C03N C03T 1.42(2) . ?
C03N C04I 1.29(2) . ?
C03N Cl8A 1.56(2) . ?
C3 H3A 0.9600 . ?
C3 H3B 0.9600 . ?
C3 H3C 0.9600 . ?
C3 C045 1.59(2) . ?
C9B H9BA 0.9600 . ?
C9B H9BB 0.9600 . ?
C9B H9BC 0.9600 . ?
C03Q H03Q 0.9300 . ?
C03Q C03X 1.37(2) . ?
C03R H03R 0.9300 . ?
C03S H03S 0.9300 . ?
C03S C04E 1.40(2) . ?
C03T C045 1.42(2) . ?
C03U H03U 0.9300 . ?
C03V H03V 0.9300 . ?
C03W C04J 1.45(2) . ?
C03W Cl5A 1.61(2) . ?
C03X H03X 0.9300 . ?
C03Z H03Z 0.9300 . ?
C03Z C04B 1.43(2) . ?
C040 H040 0.9300 . ?
C040 C04C 1.41(3) . ?
C040 C04P 1.44(3) . ?
C041 H041 0.9300 . ?
C041 C04D 1.41(2) . ?
C042 H042 0.9300 . ?
C044 H044 0.9300 . ?
C044 C04R 1.33(3) . ?
C045 C04V 1.37(3) . ?
C045 Cl3 1.59(2) . ?
C046 H046 0.9300 . ?
C047 H047 0.9300 . ?
C047 C04K 1.41(2) . ?
C049 H049 0.9300 . ?
C049 C04I 1.45(3) . ?
C049 C04V 1.37(3) . ?
C04B H04B 0.9300 . ?
C04C H04C 0.9300 . ?
C04D H04D 0.9300 . ?
C04E H04E 0.9300 . ?
C1 H1A 0.9600 . ?
C1 H1B 0.9600 . ?
C1 H1C 0.9600 . ?
C1 C58 1.56(2) . ?
C04G H04G 0.9300 . ?
C04G C04K 1.34(3) . ?
C04I H04I 0.9300 . ?
C04J H04J 0.9300 . ?
C04J C04Y 1.47(3) . ?
C04K H04K 0.9300 . ?
C04L H04L 0.9300 . ?
C04N H04N 0.9300 . ?
C04N C04Y 1.34(3) . ?
C04O C04U 1.3900 . ?
C04O C054 1.3900 . ?
C04U C050 1.3900 . ?
C04U Cl2 1.693(11) . ?
C050 H050 0.9300 . ?
C050 C110 1.3900 . ?
C110 H110 0.9300 . ?
C110 C167 1.3900 . ?
C167 H167 0.9300 . ?
C167 C054 1.3900 . ?
C054 Cl3A 1.708(12) . ?
C04P H04P 0.9300 . ?
C04P C04R 1.42(3) . ?
C04R H04R 0.9300 . ?
C04S H04S 0.9300 . ?
C04S C04T 1.39(2) . ?
C04T H04T 0.9300 . ?
C04V H04V 0.9300 . ?
C04Y H04Y 0.9300 . ?
C73 C58 1.3900 . ?
C73 C048 1.3900 . ?
C58 C04W 1.3900 . ?
C58 Cl1 1.56(2) . ?
C04W H04W 0.9300 . ?
C04W C122 1.3900 . ?
C122 H122 0.9300 . ?
C122 C04Q 1.3900 . ?
C04Q H04Q 0.9300 . ?
C04Q C048 1.3900 . ?
C048 Cl7A 1.558(18) . ?

loop_
_geom_torsion_atom_site_label_1
_geom_torsion_atom_site_label_2
_geom_torsion_atom_site_label_3
_geom_torsion_atom_site_label_4
_geom_torsion
_geom_torsion_site_symmetry_1
_geom_torsion_site_symmetry_2
_geom_torsion_site_symmetry_3
_geom_torsion_site_symmetry_4
_geom_torsion_publ_flag
Au02 P00J C01E C01L 131.6(12) . . . . ?
Au02 P00J C01E C02T -45.9(13) . . . . ?
Au02 P00J C01K C02Y 157.8(10) . . . . ?
Au02 P00J C01K C03D -29.4(13) . . . . ?
Au02 P00J C01O C01I 128.2(12) . . . . ?
Au02 P00J C01O C01P -54.4(14) . . . . ?
Au03 P00I C01F C01W 125.7(13) . . . . ?
Au03 P00I C01F C03B -52.6(15) . . . . ?
Au03 P00I C02B C01G -40.9(13) . . . . ?
Au03 P00I C02B C02L 139.2(12) . . . . ?
Au03 P00I C02O C024 129.3(13) . . . . ?
Au03 P00I C02O C03R -47.6(14) . . . . ?
Au04 P00P C01H C01A -51.7(15) . . . . ?
Au04 P00P C01H C01V 123.1(11) . . . . ?
Au04 P00P C02G C02A 134.7(12) . . . . ?
Au04 P00P C02G C02K -42.3(15) . . . . ?
Au04 P00P C02S C01Q 146.3(10) . . . . ?
Au04 P00P C02S C02F -39.1(14) . . . . ?
Au05 P00O C034 C026 -51.8(18) . . . . ?
Au05 P00O C034 C04D 133.5(13) . . . . ?
Au05 P00O C036 C044 -43.4(17) . . . . ?
Au05 P00O C036 C04C 140.7(13) . . . . ?
Au05 P00O C03E C02Z -29.2(18) . . . . ?
Au05 P00O C03E C047 149.8(15) . . . . ?
Ag06 S00M C01C C01U -137.8(11) . . . . ?
Ag06 S00M C01C C025 46.1(14) . . . . ?
Ag07 S00N C02R C04A -7.4(7) . . . . ?
Ag07 S00N C02R C02N 164.3(4) . . . . ?
Ag08 S00L C023 C01X 61.4(13) . . . . ?
Ag08 S00L C023 C022 -131.2(12) . . . . ?
Ag09 S00K C01M C021 45.4(15) . . . . ?
Ag09 S00K C01M C035 -140.0(13) . . . . ?
Ag0A S00H C02X C037 48.1(16) . . . . ?
Ag0A S00H C02X C03W -137.0(13) . . . . ?
Ag0B S00Q C03T C03N 64.0(16) . . . . ?
Ag0B S00Q C03T C045 -130.3(14) . . . . ?
Ag0C S00T C04O C04U -4.9(10) . . . . ?
Ag0C S00T C04O C054 161.2(6) . . . . ?
Ag0D S00R C73 C58 -140.5(9) . . . . ?
Ag0D S00R C73 C048 40.9(13) . . . . ?
Ag0E S00K C01M C021 126.4(12) . . . . ?
Ag0E S00K C01M C035 -58.9(15) . . . . ?
Ag0E S00M C01C C01U -57.9(13) . . . . ?
Ag0E S00M C01C C025 125.9(12) . . . . ?
Ag0F S00H C02X C037 131.1(13) . . . . ?
Ag0F S00H C02X C03W -54.1(16) . . . . ?
Ag0F S00L C023 C01X 141.2(11) . . . . ?
Ag0F S00L C023 C022 -51.4(14) . . . . ?
Ag0F S00N C02R C04A 73.6(7) . . . . ?
Ag0F S00N C02R C02N -114.6(5) . . . . ?
Ag0G S00Q C03T C03N 142.1(14) . . . . ?
Ag0G S00Q C03T C045 -52.3(16) . . . . ?
Ag0G S00R C73 C58 -54.2(12) . . . . ?
Ag0G S00R C73 C048 127.2(10) . . . . ?
Ag0G S00T C04O C04U 78.6(9) . . . . ?
Ag0G S00T C04O C054 -115.2(7) . . . . ?
S00H C02X C037 C6B -7(2) . . . . ?
S00H C02X C037 C04N 179.4(14) . . . . ?
S00H C02X C037 Cl6A -7(2) . . . . ?
S00H C02X C03W C5B 0(2) . . . . ?
S00H C02X C03W C04J -179.5(14) . . . . ?
S00H C02X C03W Cl5A 0(2) . . . . ?
P00I C01F C01W C01S -175.9(14) . . . . ?
P00I C01F C03B O017 -3(2) . . . . ?
P00I C01F C03B C03S 178.8(13) . . . . ?
P00I C02B C02L C04B 179.3(13) . . . . ?
P00I C02O C03R C039 -177.0(12) . . . . ?
P00J C01E C01L C02V -179.3(12) . . . . ?
P00J C01E C02T C02W -179.9(12) . . . . ?
P00J C01K C02Y C031 174.4(11) . . . . ?
P00J C01K C03D C04L -173.5(13) . . . . ?
P00J C01O C01P O010 4.4(19) . . . . ?
P00J C01O C01P C01Z 178.6(13) . . . . ?
S00K C01M C021 C5 -3(2) . . . . ?
S00K C01M C021 C046 171.9(13) . . . . ?
S00K C01M C021 Cl5 -3(2) . . . . ?
S00K C01M C035 C03I -168.5(13) . . . . ?
S00K C01M C035 C9B 5(2) . . . . ?
S00K C01M C035 Cl9A 5(2) . . . . ?
S00M C01C C01U C4 2(2) . . . . ?
S00M C01C C01U C02C -178.7(12) . . . . ?
S00M C01C C01U Cl4 2(2) . . . . ?
S00M C01C C025 C0 2(2) . . . . ?
S00M C01C C025 C033 -180.0(12) . . . . ?
S00M C01C C025 Cl6 2(2) . . . . ?
S00N C02R C04A C1B -9.8(9) . . . . ?
S00N C02R C04A C03L 171.4(8) . . . . ?
S00N C02R C04A Cl1A -9.8(9) . . . . ?
S00N C02R C02N C2B 8.5(8) . . . . ?
S00N C02R C02N C028 -172.1(8) . . . . ?
S00N C02R C02N Cl2A 8.5(8) . . . . ?
P00O C034 C04D C041 175.4(16) . . . . ?
P00O C036 C044 C04R -177.5(16) . . . . ?
P00O C036 C04C C040 176.2(14) . . . . ?
P00O C03E C047 C04K -179.8(15) . . . . ?
P00P C01H C01V C03F -178.9(12) . . . . ?
P00P C02G C02K C03Q -179.5(13) . . . . ?
S00Q C03T C045 C3 6(2) . . . . ?
S00Q C03T C045 C04V -176.1(15) . . . . ?
S00Q C03T C045 Cl3 6(2) . . . . ?
S00R C73 C58 C1 -2.7(17) . . . . ?
S00R C73 C58 C04W -178.6(15) . . . . ?
S00R C73 C58 Cl1 -2.7(17) . . . . ?
S00R C73 C048 C7B -8.7(17) . . . . ?
S00R C73 C048 C04Q 178.6(15) . . . . ?
S00R C73 C048 Cl7A -8.7(17) . . . . ?
C2 C04U C050 C110 178.4(12) . . . . ?
S00T C04O C04U C2 -12.8(12) . . . . ?
S00T C04O C04U C050 165.5(12) . . . . ?
S00T C04O C04U Cl2 -12.8(12) . . . . ?
S00T C04O C054 C3B 12.0(12) . . . . ?
S00T C04O C054 C167 -166.7(11) . . . . ?
S00T C04O C054 Cl3A 12.0(12) . . . . ?
C1B C04A C03L C03Y -178.8(8) . . . . ?
C4B C022 C023 S00L 6(2) . . . . ?
C4B C022 C023 C01X 173.8(12) . . . . ?
C4B C022 C02Q C042 -177.9(14) . . . . ?
O010 C01A C01H P00P 0(2) . . . . ?
O010 C01A C01H C01V -175.5(13) . . . . ?
O010 C01A C02P C03U 175.3(14) . . . . ?
O010 C01P C01Z C03A 178.9(14) . . . . ?
C C01X C023 S00L -14(2) . . . . ?
C C01X C023 C022 178.3(13) . . . . ?
C C01X C03C C042 -176.4(14) . . . . ?
C5B C03W C04J C04Y -177.9(14) . . . . ?
C6B C037 C04N C04Y -175.5(16) . . . . ?
O017 C026 C02E C03J 172.7(17) . . . . ?
O017 C026 C034 P00O 11(2) . . . . ?
O017 C026 C034 C04D -173.9(16) . . . . ?
O017 C03B C03S C04E 178.3(15) . . . . ?
C01A O010 C01P C01O -125.9(14) . . . . ?
C01A O010 C01P C01Z 60(2) . . . . ?
C01A C01H C01V C03F -4(2) . . . . ?
C01A C02P C03U C03F 4(3) . . . . ?
C01C C01U C02C C032 1(2) . . . . ?
C01C C025 C033 C032 -4(2) . . . . ?
C01E P00J C01K C02Y -79.2(13) . . . . ?
C01E P00J C01K C03D 93.7(13) . . . . ?
C01E P00J C01O C01I 6.2(15) . . . . ?
C01E P00J C01O C01P -176.5(13) . . . . ?
C01E C01L C02V C03K -1(2) . . . . ?
C01E C02T C02W C03K -1(2) . . . . ?
C01F P00I C02B C01G -169.3(12) . . . . ?
C01F P00I C02B C02L 10.7(15) . . . . ?
C01F P00I C02O C024 -106.1(15) . . . . ?
C01F P00I C02O C03R 77.1(14) . . . . ?
C01F C03B C03S C04E -3(3) . . . . ?
C01G C02B C02L C04B -1(2) . . . . ?
C01G C02I C03Z C04B 4(2) . . . . ?
C01H P00P C02G C02A -101.3(14) . . . . ?
C01H P00P C02G C02K 81.7(15) . . . . ?
C01H P00P C02S C01Q 20.0(13) . . . . ?
C01H P00P C02S C02F -165.5(13) . . . . ?
C01H C01A C02P C03U -8(3) . . . . ?
C01H C01V C03F C03U 1(2) . . . . ?
C01I C01O C01P O010 -178.2(13) . . . . ?
C01I C01O C01P C01Z -4(2) . . . . ?
C01I C027 C03A C01Z 2(2) . . . . ?
C01K P00J C01E C01L 5.0(15) . . . . ?
C01K P00J C01E C02T -172.4(12) . . . . ?
C01K P00J C01O C01I -102.6(13) . . . . ?
C01K P00J C01O C01P 74.7(14) . . . . ?
C01K C02Y C031 C020 1(2) . . . . ?
C01K C03D C04L C020 -3(2) . . . . ?
C01L C01E C02T C02W 3(2) . . . . ?
C01L C02V C03K C02W 3(2) . . . . ?
C01M C021 C046 C038 1(3) . . . . ?
C01M C035 C03I C038 -7(3) . . . . ?
C01O P00J C01E C01L -104.1(13) . . . . ?
C01O P00J C01E C02T 78.5(13) . . . . ?
C01O P00J C01K C02Y 29.8(13) . . . . ?
C01O P00J C01K C03D -157.3(12) . . . . ?
C01O C01I C027 C03A 0(2) . . . . ?
C01O C01P C01Z C03A 5(3) . . . . ?
C01P O010 C01A C01H -140.5(14) . . . . ?
C01P O010 C01A C02P 37(2) . . . . ?
C01P C01Z C03A C027 -4(3) . . . . ?
C01Q C02U C04S C04T -1(2) . . . . ?
C8B C03N C03T S00Q -10(2) . . . . ?
C8B C03N C03T C045 -175.7(15) . . . . ?
C8B C03N C04I C049 -179.7(15) . . . . ?
C01U C01C C025 C0 -173.8(14) . . . . ?
C01U C01C C025 C033 4(2) . . . . ?
C01U C01C C025 Cl6 -173.8(14) . . . . ?
C01U C02C C032 C033 -1(2) . . . . ?
C01V C03F C03U C02P -1(3) . . . . ?
C01W C01F C03B O017 178.8(14) . . . . ?
C01W C01F C03B C03S 0(2) . . . . ?
C01W C01S C04E C03S -1(3) . . . . ?
C01X C03C C042 C02Q 0(3) . . . . ?
C021 C01M C035 C03I 6(3) . . . . ?
C021 C01M C035 C9B 179.7(16) . . . . ?
C021 C01M C035 Cl9A 179.7(16) . . . . ?
C022 C02Q C042 C03C 2(3) . . . . ?
C023 C01X C03C C042 -4(3) . . . . ?
C023 C022 C02Q C042 1(3) . . . . ?
C024 C02O C03R C039 6(2) . . . . ?
C024 C03H C03V C039 3(3) . . . . ?
C025 C01C C01U C4 177.8(13) . . . . ?
C025 C01C C01U C02C -3(2) . . . . ?
C025 C01C C01U Cl4 177.8(13) . . . . ?
C026 O017 C03B C01F -134.4(16) . . . . ?
C026 O017 C03B C03S 44(2) . . . . ?
C026 C02E C03J C041 1(3) . . . . ?
C026 C034 C04D C041 0(3) . . . . ?
C027 C01I C01O P00J 178.9(12) . . . . ?
C027 C01I C01O C01P 2(2) . . . . ?
C4 C01U C02C C032 -179.1(14) . . . . ?
C02A C02G C02K C03Q 3(3) . . . . ?
C02A C02H C03X C03Q 0(3) . . . . ?
C02B P00I C01F C01W -106.2(15) . . . . ?
C02B P00I C01F C03B 75.5(14) . . . . ?
C02B P00I C02O C024 3.2(17) . . . . ?
C02B P00I C02O C03R -173.6(13) . . . . ?
C02B C01G C02I C03Z -4(2) . . . . ?
C02B C02L C04B C03Z 0(3) . . . . ?
C02C C032 C033 C025 3(3) . . . . ?
C5 C021 C046 C038 176.1(16) . . . . ?
C02E C026 C034 P00O -174.4(14) . . . . ?
C02E C026 C034 C04D 0(3) . . . . ?
C02E C03J C041 C04D -1(3) . . . . ?
C02G P00P C01H C01A -173.9(13) . . . . ?
C02G P00P C01H C01V 0.9(14) . . . . ?
C02G P00P C02S C01Q -89.6(13) . . . . ?
C02G P00P C02S C02F 85.0(14) . . . . ?
C02G C02A C02H C03X 4(3) . . . . ?
C02G C02K C03Q C03X 0(3) . . . . ?
C02H C02A C02G P00P 177.5(13) . . . . ?
C02H C02A C02G C02K -5(3) . . . . ?
C02I C01G C02B P00I -177.3(12) . . . . ?
C02I C01G C02B C02L 3(2) . . . . ?
C02I C03Z C04B C02L -2(2) . . . . ?
C02K C03Q C03X C02H -2(3) . . . . ?
C02O P00I C01F C01W 4.0(17) . . . . ?
C02O P00I C01F C03B -174.3(14) . . . . ?
C02O P00I C02B C01G 82.8(13) . . . . ?
C02O P00I C02B C02L -97.2(14) . . . . ?
C02O C024 C03H C03V -3(3) . . . . ?
C02P C01A C01H P00P -177.4(14) . . . . ?
C02P C01A C01H C01V 8(2) . . . . ?
C02Q C022 C023 S00L -172.7(13) . . . . ?
C02Q C022 C023 C01X -5(2) . . . . ?
C02R C04A C03L C03Y 0.0 . . . . ?
C02R C04A Cl1A Ag07 18.6(7) . . . . ?
C04A C02R C02N C2B -179.3(9) . . . . ?
C04A C02R C02N C028 0.0 . . . . ?
C04A C02R C02N Cl2A -179.3(9) . . . . ?
C04A C03L C03Y C028 0.0 . . . . ?
C03L C04A Cl1A Ag07 -162.5(5) . . . . ?
C03L C03Y C028 C02N 0.0 . . . . ?
C03Y C028 C02N C2B 179.4(8) . . . . ?
C03Y C028 C02N C02R 0.0 . . . . ?
C03Y C028 C02N Cl2A 179.4(8) . . . . ?
C02N C02R C04A C1B 178.8(9) . . . . ?
C02N C02R C04A C03L 0.0 . . . . ?
C02N C02R C04A Cl1A 178.8(9) . . . . ?
C02S P00P C01H C01A 74.4(14) . . . . ?
C02S P00P C01H C01V -110.8(13) . . . . ?
C02S P00P C02G C02A 9.2(16) . . . . ?
C02S P00P C02G C02K -167.7(14) . . . . ?
C02S C01Q C02U C04S 3(2) . . . . ?
C02S C02F C04T C04S 4(3) . . . . ?
C02T C01E C01L C02V -2(2) . . . . ?
C02T C02W C03K C02V -2(2) . . . . ?
C02U C01Q C02S P00P 174.0(12) . . . . ?
C02U C01Q C02S C02F -1(2) . . . . ?
C02U C04S C04T C02F -2(3) . . . . ?
C02X C037 C04N C04Y -1(3) . . . . ?
C02X C03W C04J C04Y 2(3) . . . . ?
C02Y C01K C03D C04L 0(2) . . . . ?
C02Z C03E C047 C04K -1(3) . . . . ?
C02Z C03M C04G C04K -2(3) . . . . ?
C0 C025 C033 C032 173.5(16) . . . . ?
C031 C020 C04L C03D 6(2) . . . . ?
C034 P00O C036 C044 -170.8(15) . . . . ?
C034 P00O C036 C04C 13.3(17) . . . . ?
C034 P00O C03E C02Z 97.6(17) . . . . ?
C034 P00O C03E C047 -83.4(18) . . . . ?
C034 C026 C02E C03J -1(3) . . . . ?
C035 C01M C021 C5 -178.1(15) . . . . ?
C035 C01M C021 C046 -3(3) . . . . ?
C035 C01M C021 Cl5 -178.1(15) . . . . ?
C036 P00O C034 C026 75.5(17) . . . . ?
C036 P00O C034 C04D -99.2(16) . . . . ?
C036 P00O C03E C02Z -153.8(16) . . . . ?
C036 P00O C03E C047 25.2(19) . . . . ?
C036 C044 C04R C04P 3(3) . . . . ?
C037 C02X C03W C5B 174.9(15) . . . . ?
C037 C02X C03W C04J -5(3) . . . . ?
C037 C02X C03W Cl5A 174.9(15) . . . . ?
C037 C04N C04Y C04J -2(3) . . . . ?
C03B O017 C026 C02E 42(2) . . . . ?
C03B O017 C026 C034 -143.9(16) . . . . ?
C03B C01F C01W C01S 2(3) . . . . ?
C03B C03S C04E C01S 4(3) . . . . ?
C03C C01X C023 S00L 174.5(12) . . . . ?
C03C C01X C023 C022 6(2) . . . . ?
C03D C01K C02Y C031 1(2) . . . . ?
C03E P00O C034 C026 -175.8(16) . . . . ?
C03E P00O C034 C04D 9.5(17) . . . . ?
C03E P00O C036 C044 78.2(16) . . . . ?
C03E P00O C036 C04C -97.6(16) . . . . ?
C03E C02Z C03M C04G 1(3) . . . . ?
C03E C047 C04K C04G 0(3) . . . . ?
C03H C024 C02O P00I -178.5(13) . . . . ?
C03H C024 C02O C03R -2(2) . . . . ?
C03I C038 C046 C021 -2(3) . . . . ?
C03J C041 C04D C034 0(3) . . . . ?
C03M C02Z C03E P00O 179.1(14) . . . . ?
C03M C02Z C03E C047 0(3) . . . . ?
C03M C04G C04K C047 1(3) . . . . ?
C03N C03T C045 C3 172.2(16) . . . . ?
C03N C03T C045 C04V -10(3) . . . . ?
C03N C03T C045 Cl3 172.2(16) . . . . ?
C3 C045 C04V C049 -176.0(18) . . . . ?
C9B C035 C03I C038 178.7(16) . . . . ?
C03R C039 C03V C03H 1(3) . . . . ?
C03T C03N C04I C049 -6(3) . . . . ?
C03T C045 C04V C049 6(3) . . . . ?
C03V C039 C03R C02O -6(2) . . . . ?
C03W C02X C037 C6B 178.5(15) . . . . ?
C03W C02X C037 C04N 5(3) . . . . ?
C03W C02X C037 Cl6A 178.5(15) . . . . ?
C03W C04J C04Y C04N 2(3) . . . . ?
C040 C04P C04R C044 -4(3) . . . . ?
C044 C036 C04C C040 0(3) . . . . ?
C046 C038 C03I C035 5(3) . . . . ?
C04C C036 C044 C04R -1(3) . . . . ?
C04C C040 C04P C04R 3(3) . . . . ?
C04E C01S C01W C01F -2(3) . . . . ?
C1 C58 C04W C122 -176.0(18) . . . . ?
C04I C03N C03T S00Q 176.1(16) . . . . ?
C04I C03N C03T C045 10(3) . . . . ?
C04I C049 C04V C045 -2(3) . . . . ?
C04L C020 C031 C02Y -5(2) . . . . ?
C04O C04U C050 C110 0.0 . . . . ?
C04O C04U Cl2 Ag0C 20.5(10) . . . . ?
C04U C04O C054 C3B 178.7(13) . . . . ?
C04U C04O C054 C167 0.0 . . . . ?
C04U C04O C054 Cl3A 178.7(13) . . . . ?
C04U C050 C110 C167 0.0 . . . . ?
C050 C04U Cl2 Ag0C -157.9(7) . . . . ?
C050 C110 C167 C054 0.0 . . . . ?
C110 C167 C054 C3B -178.8(12) . . . . ?
C110 C167 C054 C04O 0.0 . . . . ?
C110 C167 C054 Cl3A -178.8(12) . . . . ?
C054 C04O C04U C2 -178.3(12) . . . . ?
C054 C04O C04U C050 0.0 . . . . ?
C054 C04O C04U Cl2 -178.3(12) . . . . ?
C04P C040 C04C C036 -1(3) . . . . ?
C04T C02F C02S P00P -176.9(12) . . . . ?
C04T C02F C02S C01Q -2(2) . . . . ?
C04V C049 C04I C03N 1(3) . . . . ?
C73 C58 C04W C122 0.0 . . . . ?
C58 C73 C048 C7B 172.7(17) . . . . ?
C58 C73 C048 C04Q 0.0 . . . . ?
C58 C73 C048 Cl7A 172.7(17) . . . . ?
C58 C04W C122 C04Q 0.0 . . . . ?
C04W C122 C04Q C048 0.0 . . . . ?
C122 C04Q C048 C7B -173.1(16) . . . . ?
C122 C04Q C048 C73 0.0 . . . . ?
C122 C04Q C048 Cl7A -173.1(16) . . . . ?
C048 C73 C58 C1 175.9(18) . . . . ?
C048 C73 C58 C04W 0.0 . . . . ?
C048 C73 C58 Cl1 175.9(18) . . . . ?
Cl1A C04A C03L C03Y -178.8(8) . . . . ?
Cl4A C022 C023 S00L 6(2) . . . . ?
Cl4A C022 C023 C01X 173.8(12) . . . . ?
Cl4A C022 C02Q C042 -177.9(14) . . . . ?
Cl C01X C023 S00L -14(2) . . . . ?
Cl C01X C023 C022 178.3(13) . . . . ?
Cl C01X C03C C042 -176.4(14) . . . . ?
Cl1 C58 C04W C122 -176.0(18) . . . . ?
Cl2 C04U C050 C110 178.4(12) . . . . ?
Cl5A C03W C04J C04Y -177.9(14) . . . . ?
Cl6A C037 C04N C04Y -175.5(16) . . . . ?
Cl8A C03N C03T S00Q -10(2) . . . . ?
Cl8A C03N C03T C045 -175.7(15) . . . . ?
Cl8A C03N C04I C049 -179.7(15) . . . . ?
Cl3 C045 C04V C049 -176.0(18) . . . . ?
Cl6 C025 C033 C032 173.5(16) . . . . ?
Cl4 C01U C02C C032 -179.1(14) . . . . ?
Cl5 C021 C046 C038 176.1(16) . . . . ?
Cl9A C035 C03I C038 178.7(16) . . . . ?

loop_
_smtbx_masks_void_nr
_smtbx_masks_void_average_x
_smtbx_masks_void_average_y
_smtbx_masks_void_average_z
_smtbx_masks_void_volume
_smtbx_masks_void_count_electrons
_smtbx_masks_void_content
1 -0.043 -0.212 0.094 305.1 77.2 ?
2 0.043 0.212 0.906 305.1 72.1 ?
3 0.043 0.288 0.406 305.1 74.6 ?
4 -0.043 0.712 0.594 305.1 74.6 ?
5 0.250 0.750 0.750 793.7 202.4 ?
6 0.250 0.750 0.250 793.7 202.4 ?
7 0.152 0.111 0.560 124.5 43.3 ?
8 0.152 0.389 0.060 124.5 43.3 ?
9 0.250 0.222 1.000 50.2 8.1 ?
10 0.250 0.278 0.500 50.2 8.5 ?
11 0.348 0.389 0.940 124.5 37.2 ?
12 0.348 0.111 0.440 124.5 37.2 ?
13 0.457 0.212 0.094 305.1 74.6 ?
14 0.457 0.288 0.594 305.1 77.2 ?
15 0.543 0.712 0.406 305.1 72.1 ?
16 0.543 0.788 0.906 305.1 74.6 ?
17 0.750 0.250 0.250 793.7 202.4 ?
18 0.750 0.250 0.750 793.7 202.4 ?
19 0.652 0.611 0.060 124.5 43.3 ?
20 0.652 0.889 0.560 124.5 43.3 ?
21 0.750 0.722 0.500 50.2 8.1 ?
22 0.750 0.778 0.000 50.2 8.5 ?
23 0.848 0.889 0.440 124.5 37.2 ?
24 0.848 0.611 0.940 124.5 37.2 ?
